data_7125881
loop_
_publ_author_name
'Fu, Jin'
'Zheng, Bo'
'Zhang, Huizheng'
'Zhao, Yanxia'
'Zhang, Dan'
'Zhang, Wenyao'
'Yang, Xiao-Juan'
'Wu, Biao'

_publ_section_title
;
 Chirality transcription in the anion-coordination-driven assembly of
 tetrahedral cages.
;
_journal_issue 16
_journal_name_full 'Chemical communications (Cambridge, England)'
_journal_page_first 2475
_journal_page_last 2478
_journal_paper_doi 10.1039/c9cc09752j
_journal_volume 56
_journal_year 2020
_chemical_absolute_configuration ad
_chemical_formula_moiety '1.98(C66 H63 N13 O6), 3(C12 H28 N), C11.46 H26.38 N, C10.5 H21.5 N, 2(O4 P)'
_chemical_formula_sum 'C204 H294 N32 O20 P2'
_chemical_formula_weight 3576.63
_space_group_crystal_system monoclinic
_space_group_IT_number 5
_space_group_name_Hall 'C 2y'
_space_group_name_H-M_alt 'C 1 2 1'
_atom_sites_solution_hydrogens geom
_audit_creation_date 2020-01-10
_audit_creation_method
;
Olex2 1.2
(compiled 2016.11.07 svn.r3352 for OlexSys, GUI svn.r5261)
;
_audit_update_record
;
2020-01-10 deposited with the CCDC.	2020-01-21 downloaded from the CCDC.
;
_cell_angle_alpha 90
_cell_angle_beta 129.742(12)
_cell_angle_gamma 90
_cell_formula_units_Z 4
_cell_length_a 40.912(5)
_cell_length_b 28.685(5)
_cell_length_c 26.497(5)
_cell_measurement_reflns_used 9016
_cell_measurement_temperature 120(2)
_cell_measurement_theta_max 63.48
_cell_measurement_theta_min 2.81
_cell_volume 23911(8)
_computing_molecular_graphics 'Olex2 (Dolomanov et al., 2009)'
_computing_publication_material 'Olex2 (Dolomanov et al., 2009)'
_computing_structure_refinement 'XL (Sheldrick, 2008)'
_diffrn_ambient_temperature 119.99
_diffrn_measured_fraction_theta_full 0.993
_diffrn_measured_fraction_theta_max 0.993
_diffrn_measurement_device_type 'Bruker APEX-II CCD'
_diffrn_measurement_method '\f and \w scans'
_diffrn_radiation_type CuK\a
_diffrn_radiation_wavelength 1.54178
_diffrn_reflns_av_R_equivalents 0.1009
_diffrn_reflns_av_unetI/netI 0.0860
_diffrn_reflns_Laue_measured_fraction_full 0.993
_diffrn_reflns_Laue_measured_fraction_max 0.993
_diffrn_reflns_limit_h_max 47
_diffrn_reflns_limit_h_min -46
_diffrn_reflns_limit_k_max 33
_diffrn_reflns_limit_k_min -33
_diffrn_reflns_limit_l_max 30
_diffrn_reflns_limit_l_min -30
_diffrn_reflns_number 169372
_diffrn_reflns_point_group_measured_fraction_full 0.983
_diffrn_reflns_point_group_measured_fraction_max 0.983
_diffrn_reflns_theta_full 63.968
_diffrn_reflns_theta_max 63.968
_diffrn_reflns_theta_min 2.192
_diffrn_standards_number 0
_exptl_absorpt_coefficient_mu 0.634
_exptl_absorpt_correction_T_max 0.7524
_exptl_absorpt_correction_T_min 0.5645
_exptl_absorpt_correction_type multi-scan
_exptl_absorpt_process_details
;
SADABS-2016/2 (Bruker,2016/2) was used for absorption correction.
wR2(int) was 0.1137 before and 0.0890 after correction.
The Ratio of minimum to maximum transmission is 0.7503.
The \l/2 correction factor is Not present.
;
_exptl_crystal_colour yellow
_exptl_crystal_density_diffrn 0.994
_exptl_crystal_density_meas ?
_exptl_crystal_density_method none
_exptl_crystal_description block
_exptl_crystal_F_000 7728
_exptl_crystal_size_max 0.25
_exptl_crystal_size_mid 0.25
_exptl_crystal_size_min 0.2
_exptl_transmission_factor_max 0.7542
_exptl_transmission_factor_min 0.5647
_refine_diff_density_max 0.457
_refine_diff_density_min -0.320
_refine_diff_density_rms 0.053
_refine_ls_abs_structure_details
;
 Flack x determined using 12243 quotients [(I+)-(I-)]/[(I+)+(I-)]
 (Parsons, Flack and Wagner, Acta Cryst. B69 (2013) 249-259).
;
_refine_ls_abs_structure_Flack 0.028(19)
_refine_ls_extinction_method none
_refine_ls_goodness_of_fit_ref 1.072
_refine_ls_hydrogen_treatment constr
_refine_ls_matrix_type full
_refine_ls_number_parameters 2209
_refine_ls_number_reflns 39020
_refine_ls_number_restraints 475
_refine_ls_restrained_S_all 1.112
_refine_ls_R_factor_all 0.1060
_refine_ls_R_factor_gt 0.0923
_refine_ls_shift/su_max 0.059
_refine_ls_shift/su_mean 0.006
_refine_ls_structure_factor_coef Fsqd
_refine_ls_weighting_details 'w=1/[\s^2^(Fo^2^)+(0.0200P)^2^+50.0000P] where P=(Fo^2^+2Fc^2^)/3'
_refine_ls_weighting_scheme calc
_refine_ls_wR_factor_gt 0.2070
_refine_ls_wR_factor_ref 0.2127
_reflns_Friedel_coverage 0.937
_reflns_Friedel_fraction_full 0.973
_reflns_Friedel_fraction_max 0.973
_reflns_number_gt 33932
_reflns_number_total 39020
_reflns_threshold_expression 'I > 2\s(I)'
_cod_data_source_file c9cc09752j2.cif
_cod_data_source_block 2
_cod_depositor_comments
;
The following automatic conversions were performed:

data item '_exptl_crystal_density_meas' value 'none' was changed to
'?' -- the value is perceived as not measured.

Automatic conversion script
Id: cif_fix_values 7556 2019-12-06 15:28:31Z antanas 

 Adding full bibliography for 7125880--7125882.cif.
;
_cod_database_code 7125881
_shelx_space_group_comment
;
The symmetry employed for this shelxl refinement is uniquely defined
by the following loop, which should always be used as a source of
symmetry information in preference to the above space-group names.
They are only intended as comments.
;
_shelx_estimated_absorpt_t_max 0.884
_shelx_estimated_absorpt_t_min 0.858
_olex2_refinement_description
;
1. Fixed Uiso
 At 1.2 times of:
  All C(H) groups, All C(H,H) groups, All N(H) groups
 At 1.5 times of:
  All C(H,H,H) groups
2. Restrained distances
 C158-C159
 1.54 with sigma of 0.02
 C160-C161
 1.54 with sigma of 0.02
 C161-C162
 1.54 with sigma of 0.02
 C163-C164
 1.54 with sigma of 0.02
 C164-C165
 1.54 with sigma of 0.02
 C166-C167
 1.54 with sigma of 0.02
 C167-C168
 1.54 with sigma of 0.02
 C139-C140
 1.54 with sigma of 0.02
 C140-C141
 1.54 with sigma of 0.02
 C142-C143
 1.54 with sigma of 0.02
 C133-C134
 1.54 with sigma of 0.02
 C136-C137
 1.54 with sigma of 0.02
 C175-C176
 1.54 with sigma of 0.02
 C176-C177
 1.54 with sigma of 0.02
 C178-C179
 1.54 with sigma of 0.02
 C179-C180
 1.54 with sigma of 0.02
 C169-C170
 1.54 with sigma of 0.02
 C170-C171
 1.54 with sigma of 0.02
 C172-C173
 1.54 with sigma of 0.02
 C173-C174
 1.54 with sigma of 0.02
 C151-C152
 1.54 with sigma of 0.02
 C152-C153
 1.54 with sigma of 0.02
 C148-C149
 1.54 with sigma of 0.02
 C149-C150
 1.54 with sigma of 0.02
 C154-C155
 1.54 with sigma of 0.02
 C155-C156
 1.54 with sigma of 0.02
 C145-C146
 1.54 with sigma of 0.02
 C146-C147
 1.54 with sigma of 0.02
 C190-C191
 1.54 with sigma of 0.02
 C191-C192
 1.54 with sigma of 0.02
 C187-C188
 1.54 with sigma of 0.02
 C188-C189
 1.54 with sigma of 0.02
 C184-C185
 1.54 with sigma of 0.02
 C185-C186
 1.54 with sigma of 0.02
 C181-C182
 1.54 with sigma of 0.02
 C182-C183
 1.54 with sigma of 0.02
 C157-C158
 1.54 with sigma of 0.02
 C137-C138
 1.54 with sigma of 0.02
 C143-C144
 1.54 with sigma of 0.02
 C134-C135
 1.54 with sigma of 0.02
 N29-C157
 1.45 with sigma of 0.02
 N29-C160
 1.45 with sigma of 0.02
 N29-C163
 1.45 with sigma of 0.02
 N29-C166
 1.45 with sigma of 0.02
 N27-C139
 1.45 with sigma of 0.02
 N27-C142
 1.45 with sigma of 0.02
 N27-C133
 1.45 with sigma of 0.02
 N27-C136
 1.45 with sigma of 0.02
 N30-C175
 1.45 with sigma of 0.02
 N30-C178
 1.45 with sigma of 0.02
 N30-C169
 1.45 with sigma of 0.02
 N30-C172
 1.45 with sigma of 0.02
 N28-C151
 1.45 with sigma of 0.02
 N28-C148
 1.45 with sigma of 0.02
 N28-C154
 1.45 with sigma of 0.02
 N28-C145
 1.45 with sigma of 0.02
 N31-C190
 1.45 with sigma of 0.02
 N31-C187
 1.45 with sigma of 0.02
 N31-C184
 1.45 with sigma of 0.02
 N31-C181
 1.45 with sigma of 0.02
3. Uiso/Uaniso restraints and constraints
Uanis(C133) \\sim Ueq, Uanis(C134) \\sim Ueq, Uanis(C135) \\sim Ueq,
Uanis(C136) \\sim Ueq, Uanis(C137) \\sim Ueq, Uanis(C138) \\sim Ueq,
Uanis(C139) \\sim Ueq, Uanis(C140) \\sim Ueq, Uanis(C141) \\sim Ueq,
Uanis(C142) \\sim Ueq, Uanis(C143) \\sim Ueq, Uanis(C144) \\sim Ueq, Uanis(N27)
\\sim Ueq: with sigma of 0.01 and sigma for terminal atoms of 0.02
Uanis(C157) \\sim Ueq, Uanis(C158) \\sim Ueq, Uanis(C159) \\sim Ueq,
Uanis(C160) \\sim Ueq, Uanis(C161) \\sim Ueq, Uanis(C162) \\sim Ueq,
Uanis(C163) \\sim Ueq, Uanis(C164) \\sim Ueq, Uanis(C165) \\sim Ueq,
Uanis(C166) \\sim Ueq, Uanis(C167) \\sim Ueq, Uanis(C168) \\sim Ueq, Uanis(N29)
\\sim Ueq: with sigma of 0.01 and sigma for terminal atoms of 0.02
Uanis(C145) \\sim Ueq, Uanis(C146) \\sim Ueq, Uanis(C147) \\sim Ueq,
Uanis(C148) \\sim Ueq, Uanis(C149) \\sim Ueq, Uanis(C150) \\sim Ueq,
Uanis(C151) \\sim Ueq, Uanis(C152) \\sim Ueq, Uanis(C153) \\sim Ueq,
Uanis(C154) \\sim Ueq, Uanis(C155) \\sim Ueq, Uanis(C156) \\sim Ueq, Uanis(N28)
\\sim Ueq: with sigma of 0.01 and sigma for terminal atoms of 0.02
Uanis(C181) \\sim Ueq, Uanis(C182) \\sim Ueq, Uanis(C183) \\sim Ueq,
Uanis(C184) \\sim Ueq, Uanis(C185) \\sim Ueq, Uanis(C186) \\sim Ueq,
Uanis(C187) \\sim Ueq, Uanis(C188) \\sim Ueq, Uanis(C189) \\sim Ueq,
Uanis(C190) \\sim Ueq, Uanis(C191) \\sim Ueq, Uanis(C192) \\sim Ueq, Uanis(N31)
\\sim Ueq: with sigma of 0.01 and sigma for terminal atoms of 0.02
Uanis(C17) \\sim Ueq, Uanis(C18) \\sim Ueq, Uanis(C19) \\sim Ueq, Uanis(C20)
\\sim Ueq, Uanis(C21) \\sim Ueq, Uanis(C21) \\sim Ueq: with sigma of 0.01 and
sigma for terminal atoms of 0.02
Uanis(C39) \\sim Ueq, Uanis(C40) \\sim Ueq, Uanis(C41) \\sim Ueq, Uanis(C42)
\\sim Ueq, Uanis(C43) \\sim Ueq, Uanis(C44) \\sim Ueq: with sigma of 0.01 and
sigma for terminal atoms of 0.02
Uanis(C74) \\sim Ueq, Uanis(C75) \\sim Ueq, Uanis(C76) \\sim Ueq, Uanis(C77)
\\sim Ueq, Uanis(C78) \\sim Ueq, Uanis(C79) \\sim Ueq: with sigma of 0.01 and
sigma for terminal atoms of 0.02
Uanis(C74) = Uanis(C75)
Uanis(C185) = Uanis(C186)
4. Others
 Sof(C162)=Sof(H16H)=Sof(H16I)=Sof(H16J)=1.5*(1-FVAR(2))
 Fixed Sof: C76(0.5) H76(0.5) C77(0.5) H77(0.5) C78(0.5) H78(0.5) C190(0.5)
 C191(0.5) H19B(0.5) H19C(0.5) C192(0.5) H19D(0.5) H19E(0.5) H19F(0.5)
5.a Ternary CH refined with riding coordinates:
 C15(H15), C37(H37), C59(H59), C81(H81), C103(H103), C125(H125)
5.b Secondary CH2 refined with riding coordinates:
 C133(H13A,H13B), C134(H13C,H13D), C136(H13H,H13I), C137(H13J,H13K), C139(H13O,
 H13P), C140(H14A,H14B), C142(H14F,H14G), C143(H14H,H14I), C145(H14M,H14N),
 C146(H14O,H14P), C148(H14T,H14U), C149(H14V,H14W), C151(H15E,H15F), C152(H15G,
 H15H), C154(H15L,H15M), C155(H15N,H15O), C157(H15S,H15T), C158(H15U,H15V),
 C160(H16D,H16E), C161(H16F,H16G), C163(H16K,H16L), C164(H16M,H16N), C166(H16R,
 H16S), C167(H16T,H16U), C169(H16Y,H), C170(H17A,H17B), C172(H17F,H17G),
 C173(H17H,H17I), C175(H17M,H17N), C176(H17O,H17P), C178(H17T,H17U), C179(H17V,
 H17W), C181(H18E,H18F), C182(H18G,H18H), C187(H18L,H18M), C188(H18N,H18O),
 C191(H19B,H19C), C185(H18S,H18T)
5.c Aromatic/amide H refined with riding coordinates:
 C2(H2), C3(H3), C5(H5), C6(H6), C9(H9), C10(H10), C11(H11), C12(H12),
 C18(H18), C19(H19), C20(H20), C21(H21), C22(H22), C24(H24), C25(H25), C27(H27),
  C28(H28), C31(H31), C32(H32), C33(H33), C34(H34), C40(H40), C41(H41),
 C42(H42), C43(H43), C44(H44), C46(H46), C47(H47), C49(H49), C50(H50), C53(H53),
  C54(H54), C55(H55), C56(H56), C62(H62), C63(H63), C64(H64), C65(H65),
 C66(H66), C68(H68), C69(H69), C71(H71), C72(H72), C75(H75), C76(H76), C77(H77),
  C78(H78), C84(H84), C85(H85), C86(H86), C87(H87), C88(H88), C90(H90),
 C91(H91), C93(H93), C94(H94), C97(H97), C98(H98), C99(H99), C100(H100),
 C106(H106), C107(H107), C108(H108), C109(H109), C110(H110), C112(H112),
 C113(H113), C115(H115), C116(H116), C119(H119), C120(H120), C121(H121),
 C122(H122), C128(H128), C129(H129), C130(H130), C131(H131), C132(H132),
 N2(H2A), N3(H3A), N4(H4), N5(H5A), N6(H6A), N7(H7), N8(H8), N9(H9A), N10(H10A),
  N11(H11A), N12(H12A), N13(H13), N15(H15A), N16(H16), N17(H17), N18(H18A),
 N19(H19A), N20(H20A), N21(H21A), N22(H22A), N23(H23), N24(H24A), N25(H25A),
 N26(H26)
5.d Fitted hexagon refined as free rotating group:
 C74(C75,C76,C77,C78,C79)
5.e Idealised Me refined as rotating group:
 C16(H16A,H16B,H16C), C38(H38A,H38B,H38C), C60(H60A,H60B,H60C), C82(H82A,H82B,
 H82C), C104(H10B,H10C,H10D), C126(H12B,H12C,H12D), C135(H13E,H13F,H13G),
 C138(H13L,H13M,H13N), C141(H14C,H14D,H14E), C144(H14J,H14K,H14L), C147(H14Q,
 H14R,H14S), C150(H15B,H15C,H15D), C153(H15I,H15J,H15K), C156(H15P,H15Q,H15R),
 C159(H15W,H15X,H15Y), C162(H16H,H16I,H16J), C165(H16O,H16P,H16Q), C168(H16V,
 H16W,H16X), C171(H17C,H17D,H17E), C174(H17J,H17K,H17L), C177(H17Q,H17R,H17S),
 C180(H18B,H18C,H18D), C183(H18I,H18J,H18K), C189(H18P,H18Q,H18R), C192(H19D,
 H19E,H19F), C186(H18U,H18V,H18W)
;
_shelx_shelxl_version_number 2016/6
_olex2_submission_special_instructions 'No special instructions were received'

loop_
_space_group_symop_operation_xyz
'x, y, z'
'-x, y, -z'
'x+1/2, y+1/2, z'
'-x+1/2, y+1/2, -z'

loop_
_atom_site_label
_atom_site_type_symbol
_atom_site_fract_x
_atom_site_fract_y
_atom_site_fract_z
_atom_site_U_iso_or_equiv
_atom_site_adp_type
_atom_site_occupancy
_atom_site_site_symmetry_order
_atom_site_calc_flag
_atom_site_refinement_flags_posn
_atom_site_refinement_flags_adp
_atom_site_refinement_flags_occupancy
_atom_site_disorder_assembly
_atom_site_disorder_group
C1 C 0.58714(17) 0.5806(2) 0.6135(3) 0.0460(13) Uani 1 1 d . . . . .
C2 C 0.59575(18) 0.5692(2) 0.5714(3) 0.0457(13) Uani 1 1 d . . . . .
H2 H 0.595335 0.537584 0.560257 0.055 Uiso 1 1 calc R . . . .
C3 C 0.60478(18) 0.6042(2) 0.5468(3) 0.0512(14) Uani 1 1 d . . . . .
H3 H 0.610615 0.595966 0.518508 0.061 Uiso 1 1 calc R . . . .
C4 C 0.6059(2) 0.6515(2) 0.5609(3) 0.0549(15) Uani 1 1 d . . . . .
C5 C 0.5980(2) 0.6627(3) 0.6038(3) 0.0643(18) Uani 1 1 d . . . . .
H5 H 0.598252 0.694255 0.614799 0.077 Uiso 1 1 calc R . . . .
C6 C 0.5900(2) 0.6271(2) 0.6303(3) 0.0587(16) Uani 1 1 d . . . . .
H6 H 0.586238 0.634940 0.661131 0.070 Uiso 1 1 calc R . . . .
C7 C 0.6208(3) 0.7310(3) 0.5435(4) 0.0712(19) Uani 1 1 d . . . . .
C8 C 0.6406(3) 0.7986(3) 0.5097(4) 0.084(2) Uani 1 1 d . . . . .
C9 C 0.6492(4) 0.8310(3) 0.5573(5) 0.104(3) Uani 1 1 d . . . . .
H9 H 0.650310 0.820592 0.592396 0.125 Uiso 1 1 calc R . . . .
C10 C 0.6558(5) 0.8768(4) 0.5532(7) 0.156(6) Uani 1 1 d . . . . .
H10 H 0.658404 0.899094 0.582079 0.187 Uiso 1 1 calc R . . . .
C11 C 0.6589(5) 0.8903(5) 0.5052(8) 0.161(7) Uani 1 1 d . . . . .
H11 H 0.668582 0.920779 0.506708 0.193 Uiso 1 1 calc R . . . .
C12 C 0.6480(4) 0.8604(4) 0.4564(7) 0.119(4) Uani 1 1 d . . . . .
H12 H 0.645504 0.871446 0.420301 0.142 Uiso 1 1 calc R . . . .
C13 C 0.6408(3) 0.8145(3) 0.4601(5) 0.087(3) Uani 1 1 d . . . . .
C14 C 0.6008(4) 0.7926(5) 0.3438(6) 0.114(4) Uani 1 1 d . . . . .
C15 C 0.5621(4) 0.7642(5) 0.2320(5) 0.117(4) Uani 1 1 d . . . . .
H15 H 0.560167 0.798244 0.222133 0.140 Uiso 1 1 calc R . . . .
C16 C 0.5805(4) 0.7397(6) 0.2022(6) 0.153(6) Uani 1 1 d . . . . .
H16A H 0.604011 0.758280 0.211883 0.229 Uiso 1 1 calc GR . . . .
H16B H 0.558110 0.736958 0.154524 0.229 Uiso 1 1 calc GR . . . .
H16C H 0.590798 0.708609 0.221429 0.229 Uiso 1 1 calc GR . . . .
C17 C 0.5184(4) 0.7486(5) 0.2025(6) 0.127(4) Uani 1 1 d . U . . .
C18 C 0.4845(5) 0.7642(6) 0.1380(7) 0.146(5) Uani 1 1 d . U . . .
H18 H 0.489682 0.785729 0.116536 0.175 Uiso 1 1 calc R . . . .
C19 C 0.4413(7) 0.7464(9) 0.1046(13) 0.203(8) Uani 1 1 d . U . . .
H19 H 0.419267 0.749492 0.058596 0.244 Uiso 1 1 calc R . . . .
C20 C 0.4347(6) 0.7261(8) 0.1420(11) 0.192(7) Uani 1 1 d . U . . .
H20 H 0.405895 0.720892 0.122896 0.230 Uiso 1 1 calc R . . . .
C21 C 0.4672(5) 0.7105(7) 0.2099(10) 0.190(7) Uani 1 1 d . U . . .
H21 H 0.461208 0.691269 0.232300 0.228 Uiso 1 1 calc R . . . .
C22 C 0.5099(4) 0.7278(6) 0.2399(8) 0.152(6) Uani 1 1 d . . . . .
H22 H 0.532129 0.724570 0.285912 0.182 Uiso 1 1 calc R . . . .
C23 C 0.55031(19) 0.5626(2) 0.6557(3) 0.0462(13) Uani 1 1 d . . . . .
C24 C 0.50861(19) 0.5741(2) 0.6063(3) 0.0538(15) Uani 1 1 d . . . . .
H24 H 0.496020 0.569975 0.561597 0.065 Uiso 1 1 calc R . . . .
C25 C 0.4855(2) 0.5917(3) 0.6230(3) 0.0615(18) Uani 1 1 d . . . . .
H25 H 0.456801 0.600724 0.589125 0.074 Uiso 1 1 calc R . . . .
C26 C 0.5026(2) 0.5967(3) 0.6878(3) 0.0621(18) Uani 1 1 d . . . . .
C27 C 0.54435(19) 0.5853(3) 0.7367(3) 0.0566(16) Uani 1 1 d . . . . .
H27 H 0.557115 0.589447 0.781436 0.068 Uiso 1 1 calc R . . . .
C28 C 0.5679(2) 0.5674(2) 0.7196(3) 0.0545(15) Uani 1 1 d . . . . .
H28 H 0.596622 0.558339 0.753159 0.065 Uiso 1 1 calc R . . . .
C29 C 0.4815(2) 0.6084(4) 0.7554(3) 0.081(3) Uani 1 1 d . . . . .
C30 C 0.4465(3) 0.6212(5) 0.8016(4) 0.111(4) Uani 1 1 d . . . . .
C31 C 0.4820(3) 0.6303(7) 0.8670(5) 0.157(7) Uani 1 1 d . . . . .
H31 H 0.508751 0.636619 0.878441 0.188 Uiso 1 1 calc R . . . .
C32 C 0.4780(4) 0.6300(8) 0.9138(5) 0.196(10) Uani 1 1 d . . . . .
H32 H 0.502059 0.636375 0.958048 0.235 Uiso 1 1 calc R . . . .
C33 C 0.4388(4) 0.6206(8) 0.8979(5) 0.184(9) Uani 1 1 d . . . . .
H33 H 0.436553 0.620116 0.931436 0.221 Uiso 1 1 calc R . . . .
C34 C 0.4039(3) 0.6120(5) 0.8345(5) 0.126(5) Uani 1 1 d . . . . .
H34 H 0.377455 0.606052 0.824521 0.151 Uiso 1 1 calc R . . . .
C35 C 0.4059(3) 0.6117(5) 0.7843(4) 0.104(4) Uani 1 1 d . . . . .
C36 C 0.3364(3) 0.5812(3) 0.6934(4) 0.069(2) Uani 1 1 d . . . . .
C37 C 0.2707(3) 0.5544(3) 0.5917(5) 0.078(2) Uani 1 1 d . . . . .
H37 H 0.260523 0.550640 0.617229 0.094 Uiso 1 1 calc R . . . .
C38 C 0.2341(3) 0.5748(3) 0.5248(5) 0.087(2) Uani 1 1 d . . . . .
H38A H 0.222803 0.602422 0.530906 0.131 Uiso 1 1 calc GR . . . .
H38B H 0.211497 0.551510 0.499012 0.131 Uiso 1 1 calc GR . . . .
H38C H 0.244429 0.583724 0.501473 0.131 Uiso 1 1 calc GR . . . .
C39 C 0.2820(3) 0.5058(3) 0.5829(5) 0.090(3) Uani 1 1 d . U . . .
C40 C 0.2606(4) 0.4681(4) 0.5757(6) 0.118(4) Uani 1 1 d . U . . .
H40 H 0.237751 0.471200 0.576284 0.141 Uiso 1 1 calc R . . . .
C41 C 0.2712(6) 0.4229(5) 0.5673(9) 0.165(6) Uani 1 1 d . U . . .
H41 H 0.256653 0.396049 0.564744 0.198 Uiso 1 1 calc R . . . .
C42 C 0.3028(6) 0.4189(6) 0.5629(8) 0.156(6) Uani 1 1 d . U . . .
H42 H 0.309746 0.389047 0.556496 0.187 Uiso 1 1 calc R . . . .
C43 C 0.3241(4) 0.4568(4) 0.5677(5) 0.105(3) Uani 1 1 d . U . . .
H43 H 0.344766 0.453989 0.562190 0.126 Uiso 1 1 calc R . . . .
C44 C 0.3156(3) 0.4998(3) 0.5805(4) 0.089(3) Uani 1 1 d . U . . .
H44 H 0.332533 0.525865 0.587882 0.107 Uiso 1 1 calc R . . . .
C45 C 0.59989(19) 0.5055(2) 0.6706(3) 0.0502(14) Uani 1 1 d . . . . .
C46 C 0.64128(19) 0.4992(2) 0.6917(3) 0.0549(15) Uani 1 1 d . . . . .
H46 H 0.653031 0.521952 0.681278 0.066 Uiso 1 1 calc R . . . .
C47 C 0.6650(2) 0.4596(3) 0.7277(3) 0.0617(17) Uani 1 1 d . . . . .
H47 H 0.692088 0.455085 0.739424 0.074 Uiso 1 1 calc R . . . .
C48 C 0.6499(2) 0.4271(2) 0.7467(3) 0.0548(15) Uani 1 1 d . . . . .
C49 C 0.6078(2) 0.4318(2) 0.7207(3) 0.0565(15) Uani 1 1 d . . . . .
H49 H 0.595389 0.408139 0.728785 0.068 Uiso 1 1 calc R . . . .
C50 C 0.5842(2) 0.4693(2) 0.6840(3) 0.0517(14) Uani 1 1 d . . . . .
H50 H 0.555512 0.470895 0.666825 0.062 Uiso 1 1 calc R . . . .
C51 C 0.7161(3) 0.3898(3) 0.8371(4) 0.078(2) Uani 1 1 d . . . . .
C52 C 0.7734(3) 0.3494(4) 0.9399(4) 0.085(3) Uani 1 1 d . . . . .
C53 C 0.8010(3) 0.3859(5) 0.9718(5) 0.111(4) Uani 1 1 d . . . . .
H53 H 0.791836 0.416849 0.955930 0.133 Uiso 1 1 calc R . . . .
C54 C 0.8427(4) 0.3773(5) 1.0277(6) 0.138(5) Uani 1 1 d . . . . .
H54 H 0.861385 0.402888 1.051304 0.165 Uiso 1 1 calc R . . . .
C55 C 0.8574(4) 0.3327(7) 1.0496(6) 0.134(5) Uani 1 1 d . . . . .
H55 H 0.886299 0.327193 1.086616 0.160 Uiso 1 1 calc R . . . .
C56 C 0.8287(4) 0.2955(6) 1.0160(7) 0.134(5) Uani 1 1 d . . . . .
H56 H 0.838975 0.265170 1.033934 0.161 Uiso 1 1 calc R . . . .
C57 C 0.7865(3) 0.2990(4) 0.9588(5) 0.091(3) Uani 1 1 d . . . . .
C58 C 0.7695(4) 0.2227(4) 0.9142(6) 0.095(3) Uani 1 1 d . . . . .
C59 C 0.7453(5) 0.1480(4) 0.8604(7) 0.117(4) Uani 1 1 d . . . . .
H59 H 0.773241 0.136490 0.900902 0.141 Uiso 1 1 calc R . . . .
C60 C 0.7094(5) 0.1122(4) 0.8421(8) 0.148(6) Uani 1 1 d . . . . .
H60A H 0.720397 0.080346 0.850284 0.223 Uiso 1 1 calc GR . . . .
H60B H 0.684545 0.115673 0.795569 0.223 Uiso 1 1 calc GR . . . .
H60C H 0.701281 0.118627 0.869034 0.223 Uiso 1 1 calc GR . . . .
C61 C 0.7471(4) 0.1491(5) 0.8079(7) 0.121(4) Uani 1 1 d . . . . .
C62 C 0.7175(6) 0.1719(6) 0.7502(10) 0.177(8) Uani 1 1 d . . . . .
H62 H 0.697520 0.190341 0.748455 0.212 Uiso 1 1 calc R . . . .
C63 C 0.7131(7) 0.1712(8) 0.6937(10) 0.192(8) Uani 1 1 d . . . . .
H63 H 0.690530 0.185539 0.653372 0.231 Uiso 1 1 calc R . . . .
C64 C 0.7484(8) 0.1453(8) 0.7048(11) 0.178(9) Uani 1 1 d . . . . .
H64 H 0.751501 0.146438 0.672250 0.214 Uiso 1 1 calc R . . . .
C65 C 0.7748(6) 0.1214(7) 0.7568(11) 0.164(7) Uani 1 1 d . . . . .
H65 H 0.793499 0.100998 0.757730 0.197 Uiso 1 1 calc R . . . .
C66 C 0.7779(4) 0.1236(5) 0.8128(8) 0.131(4) Uani 1 1 d . . . . .
H66 H 0.800203 0.108214 0.852376 0.157 Uiso 1 1 calc R . . . .
C67 C 0.4153(2) 0.3637(2) 0.4706(3) 0.0559(15) Uani 1 1 d . . . . .
C68 C 0.4127(2) 0.3737(3) 0.4162(3) 0.0592(16) Uani 1 1 d . . . . .
H68 H 0.417579 0.404636 0.409585 0.071 Uiso 1 1 calc R . . . .
C69 C 0.4034(2) 0.3398(2) 0.3731(3) 0.0584(16) Uani 1 1 d . . . . .
H69 H 0.402774 0.347150 0.337500 0.070 Uiso 1 1 calc R . . . .
C70 C 0.3948(2) 0.2941(2) 0.3803(3) 0.0603(16) Uani 1 1 d . . . . .
C71 C 0.3949(3) 0.2847(3) 0.4315(4) 0.077(2) Uani 1 1 d . . . . .
H71 H 0.387878 0.254390 0.436436 0.093 Uiso 1 1 calc R . . . .
C72 C 0.4051(3) 0.3195(3) 0.4756(4) 0.069(2) Uani 1 1 d . . . . .
H72 H 0.405110 0.312401 0.510651 0.083 Uiso 1 1 calc R . . . .
C73 C 0.3941(4) 0.2148(3) 0.3480(5) 0.090(3) Uani 1 1 d . . . . .
C74 C 0.3955(4) 0.1389(3) 0.3027(6) 0.155(4) Uani 1 1 d . U . . .
C75 C 0.3964(4) 0.1101(4) 0.3458(6) 0.155(4) Uani 1 1 d G U . . .
H75 H 0.389027 0.122153 0.370707 0.186 Uiso 1 1 calc R . . . .
C76 C 0.4082(5) 0.0636(4) 0.3524(7) 0.126(8) Uani 0.5 1 d G U P . .
H76 H 0.408808 0.043898 0.381825 0.151 Uiso 0.5 1 calc R . P . .
C77 C 0.4190(6) 0.0460(4) 0.3159(9) 0.156(10) Uani 0.5 1 d G U P . .
H77 H 0.427028 0.014194 0.320459 0.187 Uiso 0.5 1 calc R . P . .
C78 C 0.4181(5) 0.0748(5) 0.2729(8) 0.126(8) Uani 0.5 1 d G U P . .
H78 H 0.425468 0.062743 0.247975 0.151 Uiso 0.5 1 calc R . P . .
C79 C 0.4063(5) 0.1213(4) 0.2663(6) 0.171(6) Uani 1 1 d G U . . .
C80 C 0.4192(6) 0.1455(5) 0.1899(8) 0.147(6) Uani 1 1 d . . . . .
C81 C 0.4324(4) 0.1759(4) 0.1177(6) 0.111(3) Uani 1 1 d . . . . .
H81 H 0.433424 0.141952 0.110122 0.133 Uiso 1 1 calc R . . . .
C82 C 0.4022(4) 0.1972(5) 0.0528(6) 0.119(4) Uani 1 1 d . . . . .
H82A H 0.397065 0.229595 0.057583 0.179 Uiso 1 1 calc GR . . . .
H82B H 0.375426 0.179813 0.027085 0.179 Uiso 1 1 calc GR . . . .
H82C H 0.414028 0.196378 0.030180 0.179 Uiso 1 1 calc GR . . . .
C83 C 0.4752(4) 0.1927(5) 0.1559(7) 0.148(6) Uani 1 1 d . . . . .
C84 C 0.5000(3) 0.1801(6) 0.1342(7) 0.161(7) Uani 1 1 d . . . . .
H84 H 0.489756 0.156002 0.102695 0.193 Uiso 1 1 calc R . . . .
C85 C 0.5379(4) 0.2030(6) 0.1592(8) 0.150(5) Uani 1 1 d . . . . .
H85 H 0.554910 0.191283 0.149214 0.180 Uiso 1 1 calc R . . . .
C86 C 0.5505(4) 0.2402(7) 0.1961(7) 0.180(9) Uani 1 1 d . . . . .
H86 H 0.576029 0.255565 0.211701 0.216 Uiso 1 1 calc R . . . .
C87 C 0.5260(5) 0.2575(7) 0.2127(8) 0.181(8) Uani 1 1 d . . . . .
H87 H 0.533988 0.285339 0.237535 0.217 Uiso 1 1 calc R . . . .
C88 C 0.4889(4) 0.2320(5) 0.1912(6) 0.137(5) Uani 1 1 d . . . . .
H88 H 0.472925 0.243894 0.202946 0.165 Uiso 1 1 calc R . . . .
C89 C 0.4555(2) 0.3828(2) 0.5843(3) 0.0510(14) Uani 1 1 d . . . . .
C90 C 0.4948(2) 0.3648(2) 0.6095(3) 0.0558(15) Uani 1 1 d . . . . .
H90 H 0.502827 0.364178 0.582864 0.067 Uiso 1 1 calc R . . . .
C91 C 0.5223(2) 0.3478(2) 0.6729(3) 0.0599(16) Uani 1 1 d . . . . .
H91 H 0.548674 0.334731 0.688569 0.072 Uiso 1 1 calc R . . . .
C92 C 0.5127(2) 0.3493(2) 0.7140(3) 0.0575(16) Uani 1 1 d . . . . .
C93 C 0.4727(2) 0.3663(3) 0.6895(4) 0.0655(18) Uani 1 1 d . . . . .
H93 H 0.464779 0.366581 0.716304 0.079 Uiso 1 1 calc R . . . .
C94 C 0.4444(2) 0.3832(2) 0.6241(3) 0.0593(16) Uani 1 1 d . . . . .
H94 H 0.417391 0.394954 0.607262 0.071 Uiso 1 1 calc R . . . .
C95 C 0.5486(3) 0.3479(3) 0.8331(4) 0.079(2) Uani 1 1 d . . . . .
C96 C 0.6059(3) 0.3478(3) 0.9530(4) 0.084(2) Uani 1 1 d . . . . .
C97 C 0.5874(4) 0.3797(4) 0.9678(5) 0.107(3) Uani 1 1 d . . . . .
H97 H 0.560143 0.392155 0.933476 0.129 Uiso 1 1 calc R . . . .
C98 C 0.6076(5) 0.3929(5) 1.0299(6) 0.132(5) Uani 1 1 d . . . . .
H98 H 0.593864 0.413070 1.039649 0.158 Uiso 1 1 calc R . . . .
C99 C 0.6497(4) 0.3770(5) 1.0814(5) 0.119(4) Uani 1 1 d . . . . .
H99 H 0.664589 0.387516 1.125154 0.142 Uiso 1 1 calc R . . . .
C100 C 0.6680(4) 0.3469(3) 1.0673(5) 0.098(3) Uani 1 1 d . . . . .
H100 H 0.696086 0.336115 1.101115 0.118 Uiso 1 1 calc R . . . .
C101 C 0.6462(3) 0.3317(3) 1.0044(4) 0.081(2) Uani 1 1 d . . . . .
C102 C 0.6882(3) 0.2606(3) 1.0274(4) 0.080(2) Uani 1 1 d . . . . .
C103 C 0.7251(3) 0.1910(3) 1.0363(4) 0.085(2) Uani 1 1 d . . . . .
H103 H 0.710515 0.175703 1.051007 0.102 Uiso 1 1 calc R . . . .
C104 C 0.7193(4) 0.1595(4) 0.9852(5) 0.106(3) Uani 1 1 d . . . . .
H10B H 0.688999 0.153008 0.950496 0.158 Uiso 1 1 calc GR . . . .
H10C H 0.734606 0.130205 1.005838 0.158 Uiso 1 1 calc GR . . . .
H10D H 0.730582 0.174984 0.966158 0.158 Uiso 1 1 calc GR . . . .
C105 C 0.7699(3) 0.1951(4) 1.0937(5) 0.101(3) Uani 1 1 d . . . . .
C106 C 0.7873(3) 0.1636(4) 1.1449(4) 0.095(3) Uani 1 1 d . . . . .
H106 H 0.769658 0.140781 1.142951 0.114 Uiso 1 1 calc R . . . .
C107 C 0.8318(4) 0.1654(6) 1.2007(6) 0.142(5) Uani 1 1 d . . . . .
H107 H 0.843495 0.142991 1.234705 0.171 Uiso 1 1 calc R . . . .
C108 C 0.8573(5) 0.1983(6) 1.2057(6) 0.147(6) Uani 1 1 d . . . . .
H108 H 0.886547 0.199380 1.243342 0.176 Uiso 1 1 calc R . . . .
C109 C 0.8402(4) 0.2312(6) 1.1548(6) 0.137(5) Uani 1 1 d . . . . .
H109 H 0.857680 0.254690 1.157545 0.165 Uiso 1 1 calc R . . . .
C110 C 0.7972(3) 0.2285(4) 1.1006(5) 0.099(3) Uani 1 1 d . . . . .
H110 H 0.785808 0.250579 1.066322 0.119 Uiso 1 1 calc R . . . .
C111 C 0.39956(19) 0.4366(2) 0.5001(3) 0.0502(14) Uani 1 1 d . . . . .
C112 C 0.4156(2) 0.4761(2) 0.5432(3) 0.0512(14) Uani 1 1 d . . . . .
H112 H 0.444597 0.477196 0.581567 0.061 Uiso 1 1 calc R . . . .
C113 C 0.3893(2) 0.5115(2) 0.5291(3) 0.0518(14) Uani 1 1 d . . . . .
H113 H 0.400272 0.536699 0.559101 0.062 Uiso 1 1 calc R . . . .
C114 C 0.3473(2) 0.5127(2) 0.4730(3) 0.0511(14) Uani 1 1 d . . . . .
C115 C 0.33252(19) 0.4768(2) 0.4287(3) 0.0515(14) Uani 1 1 d . . . . .
H115 H 0.304276 0.477844 0.388223 0.062 Uiso 1 1 calc R . . . .
C116 C 0.35887(19) 0.4385(2) 0.4428(3) 0.0495(13) Uani 1 1 d . . . . .
H116 H 0.348039 0.413774 0.411998 0.059 Uiso 1 1 calc R . . . .
C117 C 0.2842(2) 0.5651(2) 0.4077(3) 0.0566(15) Uani 1 1 d . . . . .
C118 C 0.2278(2) 0.6246(3) 0.3690(4) 0.070(2) Uani 1 1 d . . . . .
C119 C 0.1990(2) 0.6087(4) 0.3042(4) 0.087(3) Uani 1 1 d . . . . .
H119 H 0.206050 0.583080 0.290064 0.104 Uiso 1 1 calc R . . . .
C120 C 0.1597(3) 0.6307(4) 0.2608(4) 0.103(3) Uani 1 1 d . . . . .
H120 H 0.140119 0.620372 0.216604 0.124 Uiso 1 1 calc R . . . .
C121 C 0.1492(3) 0.6672(4) 0.2815(5) 0.100(3) Uani 1 1 d . . . . .
H121 H 0.122267 0.681939 0.251590 0.120 Uiso 1 1 calc R . . . .
C122 C 0.1770(2) 0.6823(3) 0.3443(4) 0.087(3) Uani 1 1 d . . . . .
H122 H 0.168827 0.707252 0.357679 0.104 Uiso 1 1 calc R . . . .
C123 C 0.2174(2) 0.6623(3) 0.3904(4) 0.073(2) Uani 1 1 d . . . . .
C124 C 0.2373(2) 0.6925(2) 0.4936(4) 0.0600(17) Uani 1 1 d . . . . .
C125 C 0.2645(3) 0.7208(3) 0.6009(4) 0.0705(19) Uani 1 1 d . . . . .
H125 H 0.242361 0.700586 0.595110 0.085 Uiso 1 1 calc R . . . .
C126 C 0.3064(3) 0.7120(3) 0.6690(4) 0.081(2) Uani 1 1 d . . . . .
H12B H 0.317353 0.681286 0.670226 0.122 Uiso 1 1 calc GR . . . .
H12C H 0.301853 0.712869 0.701186 0.122 Uiso 1 1 calc GR . . . .
H12D H 0.326884 0.736088 0.679713 0.122 Uiso 1 1 calc GR . . . .
C127 C 0.2510(2) 0.7697(3) 0.5932(4) 0.0681(19) Uani 1 1 d . . . . .
C128 C 0.2684(4) 0.8034(3) 0.5801(6) 0.100(3) Uani 1 1 d . . . . .
H128 H 0.287390 0.794866 0.572654 0.120 Uiso 1 1 calc R . . . .
C129 C 0.2579(4) 0.8513(4) 0.5776(7) 0.127(5) Uani 1 1 d . . . . .
H129 H 0.271193 0.874935 0.571090 0.152 Uiso 1 1 calc R . . . .
C130 C 0.2274(4) 0.8633(3) 0.5851(6) 0.099(3) Uani 1 1 d . . . . .
H130 H 0.219481 0.894894 0.582600 0.119 Uiso 1 1 calc R . . . .
C131 C 0.2101(3) 0.8290(3) 0.5959(5) 0.086(3) Uani 1 1 d . . . . .
H131 H 0.190001 0.836787 0.601365 0.103 Uiso 1 1 calc R . . . .
C132 C 0.2209(3) 0.7827(3) 0.5991(4) 0.077(2) Uani 1 1 d . . . . .
H132 H 0.207333 0.759397 0.605478 0.092 Uiso 1 1 calc R . . . .
C133 C 0.2199(3) 0.2775(4) 0.7178(4) 0.096(3) Uani 1 1 d D U . . .
H13A H 0.223768 0.310111 0.710271 0.115 Uiso 1 1 calc R . . . .
H13B H 0.193211 0.266013 0.676004 0.115 Uiso 1 1 calc R . . . .
C134 C 0.2138(4) 0.2781(5) 0.7674(5) 0.113(3) Uani 1 1 d D U . . .
H13C H 0.239402 0.291557 0.808840 0.136 Uiso 1 1 calc R . . . .
H13D H 0.210420 0.245789 0.776393 0.136 Uiso 1 1 calc R . . . .
C135 C 0.1738(4) 0.3075(6) 0.7431(7) 0.148(5) Uani 1 1 d D U . . .
H13E H 0.182104 0.340149 0.756243 0.222 Uiso 1 1 calc GR . . . .
H13F H 0.161861 0.295221 0.762805 0.222 Uiso 1 1 calc GR . . . .
H13G H 0.152418 0.305600 0.695210 0.222 Uiso 1 1 calc GR . . . .
C136 C 0.2536(3) 0.2505(3) 0.6727(4) 0.088(2) Uani 1 1 d D U . . .
H13H H 0.225183 0.239100 0.634301 0.106 Uiso 1 1 calc R . . . .
H13I H 0.274842 0.228232 0.680460 0.106 Uiso 1 1 calc R . . . .
C137 C 0.2612(4) 0.2979(4) 0.6549(5) 0.109(3) Uani 1 1 d D U . . .
H13J H 0.239032 0.320331 0.643862 0.130 Uiso 1 1 calc R . . . .
H13K H 0.289218 0.310370 0.692751 0.130 Uiso 1 1 calc R . . . .
C138 C 0.2597(3) 0.2920(3) 0.5970(5) 0.089(3) Uani 1 1 d D U . . .
H13L H 0.251281 0.259977 0.580613 0.134 Uiso 1 1 calc GR . . . .
H13M H 0.287806 0.298401 0.610586 0.134 Uiso 1 1 calc GR . . . .
H13N H 0.238910 0.313795 0.562255 0.134 Uiso 1 1 calc GR . . . .
C139 C 0.2973(3) 0.2696(4) 0.7930(4) 0.098(3) Uani 1 1 d D U . . .
H13O H 0.297864 0.265109 0.830636 0.118 Uiso 1 1 calc R . . . .
H13P H 0.297245 0.303616 0.786573 0.118 Uiso 1 1 calc R . . . .
C140 C 0.3382(3) 0.2491(4) 0.8113(5) 0.110(3) Uani 1 1 d D U . . .
H14A H 0.338239 0.214848 0.816130 0.131 Uiso 1 1 calc R . . . .
H14B H 0.339221 0.255425 0.775566 0.131 Uiso 1 1 calc R . . . .
C141 C 0.3767(3) 0.2696(5) 0.8741(5) 0.123(4) Uani 1 1 d D U . . .
H14C H 0.386036 0.297105 0.864321 0.184 Uiso 1 1 calc GR . . . .
H14D H 0.399573 0.246460 0.897267 0.184 Uiso 1 1 calc GR . . . .
H14E H 0.369630 0.278794 0.901748 0.184 Uiso 1 1 calc GR . . . .
C142 C 0.2536(3) 0.1990(3) 0.7474(4) 0.079(2) Uani 1 1 d D U . . .
H14F H 0.258459 0.198109 0.789106 0.095 Uiso 1 1 calc R . . . .
H14G H 0.276825 0.181240 0.754035 0.095 Uiso 1 1 calc R . . . .
C143 C 0.2113(3) 0.1749(3) 0.6940(4) 0.090(3) Uani 1 1 d D U . . .
H14H H 0.206434 0.174406 0.652299 0.107 Uiso 1 1 calc R . . . .
H14I H 0.187652 0.192285 0.686640 0.107 Uiso 1 1 calc R . . . .
C144 C 0.2127(3) 0.1249(3) 0.7159(4) 0.088(3) Uani 1 1 d D U . . .
H14J H 0.236287 0.107999 0.723482 0.133 Uiso 1 1 calc GR . . . .
H14K H 0.185857 0.109079 0.681544 0.133 Uiso 1 1 calc GR . . . .
H14L H 0.216722 0.125672 0.756534 0.133 Uiso 1 1 calc GR . . . .
C145 C 0.6121(4) 0.2250(4) 0.4330(7) 0.123(4) Uani 1 1 d D U . . .
H14M H 0.610443 0.241169 0.464350 0.148 Uiso 1 1 calc R . . . .
H14N H 0.641633 0.213691 0.458142 0.148 Uiso 1 1 calc R . . . .
C146 C 0.6037(4) 0.2591(5) 0.3851(7) 0.136(4) Uani 1 1 d D U . . .
H14O H 0.575816 0.274154 0.363373 0.164 Uiso 1 1 calc R . . . .
H14P H 0.602906 0.243413 0.351052 0.164 Uiso 1 1 calc R . . . .
C147 C 0.6397(4) 0.2968(5) 0.4210(7) 0.126(4) Uani 1 1 d D U . . .
H14Q H 0.667440 0.281420 0.446719 0.188 Uiso 1 1 calc GR . . . .
H14R H 0.637793 0.315152 0.450245 0.188 Uiso 1 1 calc GR . . . .
H14S H 0.636268 0.317439 0.388422 0.188 Uiso 1 1 calc GR . . . .
C148 C 0.5948(6) 0.1546(7) 0.4619(9) 0.172(6) Uani 1 1 d D U . . .
H14T H 0.575970 0.127057 0.445996 0.207 Uiso 1 1 calc R . . . .
H14U H 0.591538 0.173350 0.489839 0.207 Uiso 1 1 calc R . . . .
C149 C 0.6404(8) 0.1389(10) 0.5017(13) 0.253(11) Uani 1 1 d D U . . .
H14V H 0.660098 0.165431 0.525964 0.304 Uiso 1 1 calc R . . . .
H14W H 0.645412 0.125082 0.472961 0.304 Uiso 1 1 calc R . . . .
C150 C 0.6466(11) 0.1012(12) 0.5507(18) 0.338(18) Uani 1 1 d D U . . .
H15B H 0.622234 0.079891 0.526876 0.508 Uiso 1 1 calc GR . . . .
H15C H 0.648601 0.116860 0.585556 0.508 Uiso 1 1 calc GR . . . .
H15D H 0.672699 0.083580 0.570212 0.508 Uiso 1 1 calc GR . . . .
C151 C 0.5361(5) 0.1972(6) 0.3639(9) 0.174(6) Uani 1 1 d D U . . .
H15E H 0.518291 0.168857 0.348736 0.208 Uiso 1 1 calc R . . . .
H15F H 0.527788 0.214039 0.324568 0.208 Uiso 1 1 calc R . . . .
C152 C 0.5272(4) 0.2286(6) 0.4012(8) 0.148(5) Uani 1 1 d D U . . .
H15G H 0.538763 0.214473 0.443749 0.178 Uiso 1 1 calc R . . . .
H15H H 0.540182 0.259793 0.409304 0.178 Uiso 1 1 calc R . . . .
C153 C 0.4800(4) 0.2321(5) 0.3570(11) 0.208(9) Uani 1 1 d D U . . .
H15I H 0.468286 0.232199 0.311172 0.312 Uiso 1 1 calc GR . . . .
H15J H 0.471963 0.260990 0.366350 0.312 Uiso 1 1 calc GR . . . .
H15K H 0.468628 0.205334 0.364440 0.312 Uiso 1 1 calc GR . . . .
C154 C 0.5887(7) 0.1598(7) 0.3605(10) 0.209(8) Uani 1 1 d D U . . .
H15L H 0.619438 0.154106 0.385363 0.251 Uiso 1 1 calc R . . . .
H15M H 0.578825 0.181328 0.324011 0.251 Uiso 1 1 calc R . . . .
C155 C 0.5643(8) 0.1126(8) 0.3315(13) 0.241(10) Uani 1 1 d D U . . .
H15N H 0.569457 0.092092 0.365960 0.289 Uiso 1 1 calc R . . . .
H15O H 0.533336 0.117594 0.296826 0.289 Uiso 1 1 calc R . . . .
C156 C 0.5845(9) 0.0932(9) 0.3033(14) 0.248(10) Uani 1 1 d D U . . .
H15P H 0.570584 0.063802 0.280342 0.371 Uiso 1 1 calc GR . . . .
H15Q H 0.614868 0.087512 0.339043 0.371 Uiso 1 1 calc GR . . . .
H15R H 0.581114 0.115684 0.272382 0.371 Uiso 1 1 calc GR . . . .
C157 C 0.8572(5) 0.2810(6) 0.8917(9) 0.164(6) Uani 1 1 d D U . . .
H15S H 0.888127 0.286894 0.925026 0.196 Uiso 1 1 calc R . . . .
H15T H 0.845411 0.279609 0.914645 0.196 Uiso 1 1 calc R . . . .
C158 C 0.8503(5) 0.2346(6) 0.8593(8) 0.155(5) Uani 1 1 d D U . . .
H15U H 0.859661 0.235269 0.832894 0.186 Uiso 1 1 calc R . . . .
H15V H 0.820143 0.224840 0.831149 0.186 Uiso 1 1 calc R . . . .
C159 C 0.8799(6) 0.2014(7) 0.9219(9) 0.191(8) Uani 1 1 d D U . . .
H15W H 0.909800 0.207104 0.942996 0.287 Uiso 1 1 calc GR . . . .
H15X H 0.872880 0.168747 0.908061 0.287 Uiso 1 1 calc GR . . . .
H15Y H 0.875232 0.208036 0.953172 0.287 Uiso 1 1 calc GR . . . .
C160 C 0.8408(8) 0.3667(8) 0.8731(12) 0.228(10) Uani 1 1 d D U . . .
H16D H 0.824906 0.364461 0.889663 0.274 Uiso 1 1 calc R . . . .
H16E H 0.827010 0.391380 0.839155 0.274 Uiso 1 1 calc R . . . .
C161 C 0.8846(8) 0.3820(8) 0.9281(12) 0.240(10) Uani 1 1 d D U . . .
H16F H 0.902905 0.380426 0.915734 0.288 Uiso 1 1 calc R . . A .
H16G H 0.897333 0.362454 0.967484 0.288 Uiso 1 1 calc R . . A .
C162 C 0.8790(9) 0.4351(8) 0.9412(14) 0.120(11) Uani 0.46(3) 1 d D U P B 2
H16H H 0.884608 0.456342 0.918646 0.180 Uiso 0.46(3) 1 calc GR . P B 2
H16I H 0.899019 0.441428 0.988498 0.180 Uiso 0.46(3) 1 calc GR . P B 2
H16J H 0.849846 0.439736 0.924595 0.180 Uiso 0.46(3) 1 calc GR . P B 2
C163 C 0.8546(7) 0.3281(8) 0.8078(10) 0.197(8) Uani 1 1 d D U . . .
H16K H 0.885621 0.323886 0.842987 0.236 Uiso 1 1 calc R . . . .
H16L H 0.844818 0.300196 0.779339 0.236 Uiso 1 1 calc R . . . .
C164 C 0.8509(8) 0.3648(7) 0.7696(11) 0.207(8) Uani 1 1 d D U . . .
H16M H 0.865415 0.392126 0.798948 0.248 Uiso 1 1 calc R . . . .
H16N H 0.820307 0.372815 0.737198 0.248 Uiso 1 1 calc R . . . .
C165 C 0.8674(8) 0.3595(9) 0.7319(12) 0.227(10) Uani 1 1 d D U . . .
H16O H 0.880034 0.388967 0.733158 0.341 Uiso 1 1 calc GR . . . .
H16P H 0.843815 0.351194 0.686153 0.341 Uiso 1 1 calc GR . . . .
H16Q H 0.888997 0.334852 0.752136 0.341 Uiso 1 1 calc GR . . . .
C166 C 0.7887(7) 0.3183(11) 0.7861(12) 0.281(13) Uani 1 1 d D U . . .
H16R H 0.778161 0.348316 0.762265 0.337 Uiso 1 1 calc R . . . .
H16S H 0.784015 0.294378 0.755125 0.337 Uiso 1 1 calc R . . . .
C167 C 0.7632(5) 0.3061(6) 0.8043(8) 0.165(6) Uani 1 1 d D U . . .
H16T H 0.767020 0.330193 0.834415 0.199 Uiso 1 1 calc R . . . .
H16U H 0.773518 0.276117 0.828398 0.199 Uiso 1 1 calc R . . . .
C168 C 0.7150(4) 0.3015(6) 0.7447(6) 0.135(5) Uani 1 1 d D U . . .
H16V H 0.705122 0.329663 0.717652 0.202 Uiso 1 1 calc GR . . . .
H16W H 0.699045 0.297505 0.760477 0.202 Uiso 1 1 calc GR . . . .
H16X H 0.710311 0.274316 0.718319 0.202 Uiso 1 1 calc GR . . . .
C169 C 0.3459(7) 0.4602(6) 0.0644(9) 0.178(8) Uani 1 1 d D . . . .
H16Y H 0.352861 0.493809 0.070847 0.214 Uiso 1 1 calc R . . . .
H H 0.354641 0.447373 0.039933 0.214 Uiso 1 1 calc R . . . .
C170 C 0.3732(7) 0.4383(5) 0.1298(9) 0.159(6) Uani 1 1 d D . . . .
H17A H 0.373349 0.404214 0.124269 0.191 Uiso 1 1 calc R . . . .
H17B H 0.360466 0.443961 0.150880 0.191 Uiso 1 1 calc R . . . .
C171 C 0.4233(7) 0.4571(8) 0.1802(10) 0.219(10) Uani 1 1 d D . . . .
H17C H 0.442224 0.432290 0.186925 0.328 Uiso 1 1 calc GR . . . .
H17D H 0.431188 0.465839 0.222474 0.328 Uiso 1 1 calc GR . . . .
H17E H 0.426104 0.484359 0.160805 0.328 Uiso 1 1 calc GR . . . .
C172 C 0.2871(7) 0.4883(5) -0.0323(9) 0.188(8) Uani 1 1 d D . . . .
H17F H 0.300998 0.518914 -0.013961 0.225 Uiso 1 1 calc R . . . .
H17G H 0.256085 0.493066 -0.059124 0.225 Uiso 1 1 calc R . . . .
C173 C 0.2958(9) 0.4715(7) -0.0777(11) 0.229(11) Uani 1 1 d D . . . .
H17H H 0.273806 0.449077 -0.110553 0.275 Uiso 1 1 calc R . . . .
H17I H 0.324043 0.456461 -0.052219 0.275 Uiso 1 1 calc R . . . .
C174 C 0.2943(10) 0.5162(8) -0.1111(14) 0.277(15) Uani 1 1 d D . . . .
H17J H 0.308831 0.541448 -0.078736 0.416 Uiso 1 1 calc GR . . . .
H17K H 0.264593 0.525047 -0.146363 0.416 Uiso 1 1 calc GR . . . .
H17L H 0.308420 0.510735 -0.129560 0.416 Uiso 1 1 calc GR . . . .
C175 C 0.2904(6) 0.4061(4) 0.0043(8) 0.137(5) Uani 1 1 d D . . . .
H17M H 0.306365 0.393638 -0.009076 0.164 Uiso 1 1 calc R . . . .
H17N H 0.298438 0.387771 0.042517 0.164 Uiso 1 1 calc R . . . .
C176 C 0.2454(5) 0.4012(5) -0.0490(8) 0.132(4) Uani 1 1 d D . . . .
H17O H 0.237481 0.420238 -0.086557 0.159 Uiso 1 1 calc R . . . .
H17P H 0.229672 0.413400 -0.035058 0.159 Uiso 1 1 calc R . . . .
C177 C 0.2321(5) 0.3500(6) -0.0716(8) 0.151(5) Uani 1 1 d D . . . .
H17Q H 0.241461 0.340353 -0.096032 0.226 Uiso 1 1 calc GR . . . .
H17R H 0.201094 0.347373 -0.099922 0.226 Uiso 1 1 calc GR . . . .
H17S H 0.245273 0.329879 -0.033119 0.226 Uiso 1 1 calc GR . . . .
C178 C 0.2835(6) 0.4730(5) 0.0555(9) 0.164(6) Uani 1 1 d D . . . .
H17T H 0.252191 0.473780 0.021465 0.196 Uiso 1 1 calc R . . . .
H17U H 0.290609 0.449491 0.088540 0.196 Uiso 1 1 calc R . . . .
C179 C 0.2981(7) 0.5200(5) 0.0887(10) 0.177(7) Uani 1 1 d D . . . .
H17V H 0.329254 0.519699 0.124947 0.212 Uiso 1 1 calc R . . . .
H17W H 0.291459 0.544318 0.056838 0.212 Uiso 1 1 calc R . . . .
C180 C 0.2755(4) 0.5303(5) 0.1151(7) 0.131(4) Uani 1 1 d D . . . .
H18B H 0.246715 0.541441 0.079463 0.196 Uiso 1 1 calc GR . . . .
H18C H 0.291162 0.554266 0.149229 0.196 Uiso 1 1 calc GR . . . .
H18D H 0.273931 0.501797 0.133929 0.196 Uiso 1 1 calc GR . . . .
C181 C 0.4091(7) 0.4864(9) 0.8181(10) 0.225(9) Uani 1 1 d D U . . .
H18E H 0.381716 0.486930 0.772640 0.270 Uiso 1 1 calc R . . . .
H18F H 0.418586 0.519135 0.831580 0.270 Uiso 1 1 calc R . . . .
C182 C 0.4018(8) 0.4647(9) 0.8641(13) 0.259(11) Uani 1 1 d D U . . .
H18G H 0.428952 0.463617 0.909774 0.311 Uiso 1 1 calc R . . . .
H18H H 0.390938 0.432456 0.849982 0.311 Uiso 1 1 calc R . . . .
C183 C 0.3664(9) 0.4975(10) 0.8604(14) 0.280(13) Uani 1 1 d D U . . .
H18I H 0.339272 0.497287 0.815530 0.421 Uiso 1 1 calc GR . . . .
H18J H 0.377011 0.529604 0.873185 0.421 Uiso 1 1 calc GR . . . .
H18K H 0.362371 0.484924 0.890452 0.421 Uiso 1 1 calc GR . . . .
C187 C 0.4379(6) 0.4934(7) 0.7655(8) 0.187(7) Uani 1 1 d D U . . .
H18L H 0.410288 0.488341 0.721151 0.225 Uiso 1 1 calc R . . . .
H18M H 0.440016 0.526755 0.776643 0.225 Uiso 1 1 calc R . . . .
C188 C 0.4735(5) 0.4808(6) 0.7652(7) 0.161(6) Uani 1 1 d D U . . .
H18N H 0.477329 0.446572 0.768705 0.194 Uiso 1 1 calc R . . . .
H18O H 0.500251 0.495156 0.803613 0.194 Uiso 1 1 calc R . . . .
C189 C 0.4638(5) 0.4979(6) 0.7020(6) 0.155(6) Uani 1 1 d D U . . .
H18P H 0.451129 0.472422 0.669950 0.233 Uiso 1 1 calc GR . . . .
H18Q H 0.490263 0.507936 0.711889 0.233 Uiso 1 1 calc GR . . . .
H18R H 0.443931 0.524109 0.683912 0.233 Uiso 1 1 calc GR . . . .
C190 C 0.4300(6) 0.4184(7) 0.8017(7) 0.084(5) Uani 0.5 1 d D U P . .
C191 C 0.3892(6) 0.4066(8) 0.7360(10) 0.107(6) Uani 0.5 1 d D U P . .
H19B H 0.390094 0.415857 0.700953 0.129 Uiso 0.5 1 calc R . P . .
H19C H 0.365238 0.423061 0.728885 0.129 Uiso 0.5 1 calc R . P . .
C192 C 0.3839(9) 0.3543(10) 0.7356(15) 0.152(11) Uani 0.5 1 d D U P . .
H19D H 0.355681 0.347371 0.721700 0.227 Uiso 0.5 1 calc GR . P . .
H19E H 0.405772 0.341926 0.779878 0.227 Uiso 0.5 1 calc GR . P . .
H19F H 0.386668 0.339834 0.705091 0.227 Uiso 0.5 1 calc GR . P . .
N1 N 0.57627(15) 0.54571(18) 0.6387(2) 0.0477(11) Uani 1 1 d . . . . .
N2 N 0.61539(19) 0.6831(2) 0.5318(3) 0.0626(14) Uani 1 1 d . . . . .
H2A H 0.618206 0.671923 0.503884 0.075 Uiso 1 1 calc R . . . .
N3 N 0.6342(2) 0.7515(2) 0.5128(3) 0.0748(17) Uani 1 1 d . . . . .
H3A H 0.639462 0.732458 0.492652 0.090 Uiso 1 1 calc R . . . .
N4 N 0.6313(2) 0.7832(3) 0.4104(4) 0.087(2) Uani 1 1 d . . . . .
H4 H 0.645284 0.756740 0.422478 0.104 Uiso 1 1 calc R . . . .
N5 N 0.5937(3) 0.7593(4) 0.3028(4) 0.115(3) Uani 1 1 d . . . . .
H5A H 0.608646 0.733371 0.319175 0.137 Uiso 1 1 calc R . . . .
N6 N 0.47682(17) 0.6153(3) 0.7002(3) 0.0716(18) Uani 1 1 d . . . . .
H6A H 0.455621 0.633212 0.669594 0.086 Uiso 1 1 calc R . . . .
N7 N 0.44854(19) 0.6245(3) 0.7506(3) 0.088(2) Uani 1 1 d . . . . .
H7 H 0.427226 0.637907 0.713623 0.105 Uiso 1 1 calc R . . . .
N8 N 0.3714(2) 0.6082(3) 0.7193(3) 0.0768(18) Uani 1 1 d . . . . .
H8 H 0.371757 0.624821 0.691647 0.092 Uiso 1 1 calc R . . . .
N9 N 0.3052(2) 0.5854(2) 0.6264(3) 0.0717(16) Uani 1 1 d . . . . .
H9A H 0.306992 0.607561 0.605288 0.086 Uiso 1 1 calc R . . . .
N10 N 0.67338(19) 0.3894(2) 0.7893(3) 0.0671(15) Uani 1 1 d . . . . .
H10A H 0.659473 0.364063 0.784599 0.080 Uiso 1 1 calc R . . . .
N11 N 0.7319(2) 0.3569(3) 0.8859(3) 0.092(2) Uani 1 1 d . . . . .
H11A H 0.713075 0.338614 0.881721 0.110 Uiso 1 1 calc R . . . .
N12 N 0.7588(3) 0.2642(3) 0.9258(4) 0.091(2) Uani 1 1 d . . . . .
H12A H 0.732672 0.268119 0.910965 0.109 Uiso 1 1 calc R . . . .
N13 N 0.7364(3) 0.1939(3) 0.8755(5) 0.114(3) Uani 1 1 d . . . . .
H13 H 0.710638 0.201669 0.859795 0.136 Uiso 1 1 calc R . . . .
N14 N 0.42737(17) 0.39878(18) 0.5180(2) 0.0521(12) Uani 1 1 d . . . . .
N15 N 0.3859(2) 0.2602(2) 0.3349(3) 0.0723(17) Uani 1 1 d . . . . .
H15A H 0.374160 0.269564 0.294884 0.087 Uiso 1 1 calc R . . . .
N16 N 0.3848(3) 0.1882(2) 0.2975(5) 0.103(3) Uani 1 1 d . . . . .
H16 H 0.371342 0.201775 0.259087 0.123 Uiso 1 1 calc R . . . .
N17 N 0.4010(6) 0.1544(4) 0.2175(8) 0.188(7) Uani 1 1 d . . . . .
H17 H 0.385904 0.179989 0.206668 0.226 Uiso 1 1 calc R . . . .
N18 N 0.4158(4) 0.1791(4) 0.1541(6) 0.142(4) Uani 1 1 d . . . . .
H18A H 0.403022 0.204956 0.150973 0.171 Uiso 1 1 calc R . . . .
N19 N 0.5422(2) 0.3321(2) 0.7778(3) 0.0740(17) Uani 1 1 d . . . . .
H19A H 0.558382 0.308852 0.783608 0.089 Uiso 1 1 calc R . . . .
N20 N 0.5861(2) 0.3315(3) 0.8889(3) 0.0786(19) Uani 1 1 d . . . . .
H20A H 0.598911 0.309154 0.884702 0.094 Uiso 1 1 calc R . . . .
N21 N 0.6666(2) 0.2997(3) 0.9903(3) 0.086(2) Uani 1 1 d . . . . .
H21A H 0.665252 0.305464 0.956366 0.103 Uiso 1 1 calc R . . . .
N22 N 0.7030(2) 0.2335(3) 1.0045(3) 0.090(2) Uani 1 1 d . . . . .
H22A H 0.698985 0.242166 0.969065 0.108 Uiso 1 1 calc R . . . .
N23 N 0.32199(17) 0.5511(2) 0.4638(2) 0.0565(13) Uani 1 1 d . . . . .
H23 H 0.332200 0.567759 0.498933 0.068 Uiso 1 1 calc R . . . .
N24 N 0.26803(17) 0.6031(2) 0.4171(3) 0.0640(15) Uani 1 1 d . . . . .
H24A H 0.284095 0.615197 0.456801 0.077 Uiso 1 1 calc R . . . .
N25 N 0.24685(17) 0.6777(2) 0.4548(3) 0.0605(14) Uani 1 1 d . . . . .
H25A H 0.273750 0.678040 0.472277 0.073 Uiso 1 1 calc R . . . .
N26 N 0.2695(2) 0.7057(2) 0.5527(3) 0.0688(16) Uani 1 1 d . . . . .
H26 H 0.295043 0.705615 0.564499 0.083 Uiso 1 1 calc R . . . .
N27 N 0.2557(3) 0.2494(3) 0.7318(3) 0.089(2) Uani 1 1 d D U . . .
N28 N 0.5826(4) 0.1828(4) 0.4056(6) 0.141(4) Uani 1 1 d D U . . .
N29 N 0.8360(3) 0.3226(4) 0.8417(5) 0.112(3) Uani 1 1 d D U . . .
N30 N 0.3017(5) 0.4565(3) 0.0236(7) 0.145(5) Uani 1 1 d D . . . .
N31 N 0.4401(5) 0.4617(6) 0.8186(7) 0.189(6) Uani 1 1 d D U . . .
O1 O 0.6170(2) 0.75146(19) 0.5789(3) 0.0884(17) Uani 1 1 d . . . . .
O2 O 0.5819(3) 0.8303(3) 0.3230(4) 0.142(3) Uani 1 1 d . . . . .
O3 O 0.51286(17) 0.5883(3) 0.8046(2) 0.110(3) Uani 1 1 d . . . . .
O4 O 0.3330(2) 0.5568(2) 0.7267(3) 0.0919(18) Uani 1 1 d . . . . .
O5 O 0.74028(17) 0.4179(2) 0.8411(3) 0.0834(16) Uani 1 1 d . . . . .
O6 O 0.8079(3) 0.2157(3) 0.9367(5) 0.154(4) Uani 1 1 d . . . . .
O7 O 0.4090(3) 0.1969(2) 0.4021(4) 0.133(3) Uani 1 1 d . . . . .
O8 O 0.4435(6) 0.1118(3) 0.2055(7) 0.213(6) Uani 1 1 d . . . . .
O9 O 0.5227(2) 0.3718(2) 0.8300(3) 0.0904(19) Uani 1 1 d . . . . .
O10 O 0.69088(19) 0.2488(2) 1.0746(3) 0.0875(17) Uani 1 1 d . . . . .
O11 O 0.26614(17) 0.5455(2) 0.3536(2) 0.0763(15) Uani 1 1 d . . . . .
O12 O 0.19932(16) 0.69166(19) 0.4731(3) 0.0743(14) Uani 1 1 d . . . . .
O13 O 0.68308(19) 0.2953(2) 0.8966(3) 0.0855(17) Uani 1 1 d . . . . .
O14 O 0.63065(16) 0.30652(17) 0.7753(2) 0.0663(12) Uani 1 1 d . . . . .
O15 O 0.6549(3) 0.2260(2) 0.8223(4) 0.105(2) Uani 1 1 d . . . . .
O16 O 0.60812(18) 0.27046(19) 0.8357(3) 0.0760(14) Uani 1 1 d . . . . .
O17 O 0.33308(15) 0.69607(18) 0.5299(2) 0.0674(12) Uani 1 1 d . . . . .
O18 O 0.39724(14) 0.6452(2) 0.5763(2) 0.0680(14) Uani 1 1 d . . . . .
O19 O 0.33133(14) 0.61138(19) 0.5537(2) 0.0660(12) Uani 1 1 d . . . . .
O20 O 0.37756(16) 0.6690(2) 0.6463(2) 0.0736(14) Uani 1 1 d . . . . .
P1 P 0.64385(8) 0.27528(8) 0.83145(12) 0.0816(7) Uani 1 1 d . . . . .
P2 P 0.36057(5) 0.65478(7) 0.57683(8) 0.0612(4) Uani 1 1 d . . . . .
C184 C 0.4822(7) 0.4646(7) 0.8809(9) 0.186(7) Uani 1 1 d D U . . .
C185 C 0.4960(12) 0.5144(11) 0.9067(19) 0.367(15) Uani 1 1 d D U . . .
H18S H 0.483996 0.524725 0.927491 0.440 Uiso 1 1 calc R . . . .
H18T H 0.486803 0.536227 0.870836 0.440 Uiso 1 1 calc R . . . .
C186 C 0.5449(12) 0.5117(14) 0.9576(18) 0.367(15) Uani 1 1 d D U . . .
H18U H 0.555743 0.495213 0.938561 0.550 Uiso 1 1 calc GR . . . .
H18V H 0.553410 0.494887 0.996590 0.550 Uiso 1 1 calc GR . . . .
H18W H 0.556756 0.543305 0.970152 0.550 Uiso 1 1 calc GR . . . .

loop_
_atom_site_aniso_label
_atom_site_aniso_U_11
_atom_site_aniso_U_22
_atom_site_aniso_U_33
_atom_site_aniso_U_23
_atom_site_aniso_U_13
_atom_site_aniso_U_12
C1 0.045(3) 0.060(4) 0.044(3) 0.000(3) 0.033(3) -0.006(3)
C2 0.053(3) 0.050(3) 0.044(3) 0.004(2) 0.035(3) 0.002(3)
C3 0.051(3) 0.064(4) 0.045(3) 0.000(3) 0.034(3) -0.006(3)
C4 0.063(4) 0.062(4) 0.048(3) -0.004(3) 0.040(3) -0.011(3)
C5 0.092(5) 0.056(4) 0.062(4) -0.012(3) 0.057(4) -0.018(4)
C6 0.079(4) 0.060(4) 0.059(4) -0.001(3) 0.054(4) 0.000(3)
C7 0.084(5) 0.068(5) 0.062(4) -0.007(4) 0.047(4) -0.013(4)
C8 0.082(5) 0.072(5) 0.074(5) 0.004(4) 0.039(4) -0.021(4)
C9 0.132(8) 0.065(6) 0.078(5) 0.006(5) 0.049(6) -0.021(5)
C10 0.217(16) 0.079(8) 0.115(9) -0.006(7) 0.080(10) -0.044(9)
C11 0.163(13) 0.108(11) 0.148(12) 0.058(10) 0.070(11) -0.029(9)
C12 0.128(9) 0.101(9) 0.129(9) 0.020(7) 0.083(8) -0.034(7)
C13 0.083(5) 0.066(5) 0.108(7) 0.045(5) 0.059(5) 0.005(4)
C14 0.121(8) 0.147(11) 0.123(8) 0.080(8) 0.101(8) 0.062(8)
C15 0.130(9) 0.140(10) 0.096(7) 0.045(7) 0.080(7) 0.029(8)
C16 0.166(11) 0.238(17) 0.114(8) 0.054(10) 0.117(9) 0.072(12)
C17 0.104(7) 0.148(9) 0.121(8) 0.030(7) 0.068(6) 0.050(7)
C18 0.132(9) 0.152(10) 0.122(8) 0.034(7) 0.066(7) 0.044(8)
C19 0.167(12) 0.223(15) 0.229(14) 0.012(11) 0.131(11) 0.032(10)
C20 0.140(10) 0.213(14) 0.195(13) 0.041(11) 0.095(9) 0.051(9)
C21 0.133(10) 0.184(13) 0.213(13) 0.005(10) 0.093(9) 0.027(9)
C22 0.098(8) 0.194(15) 0.182(13) 0.093(12) 0.098(9) 0.066(9)
C23 0.057(3) 0.046(3) 0.048(3) -0.001(2) 0.039(3) 0.005(3)
C24 0.057(3) 0.069(4) 0.043(3) -0.004(3) 0.035(3) 0.005(3)
C25 0.053(3) 0.091(5) 0.042(3) 0.005(3) 0.032(3) 0.016(3)
C26 0.063(4) 0.085(5) 0.054(3) 0.004(3) 0.045(3) 0.015(4)
C27 0.052(3) 0.079(5) 0.041(3) -0.001(3) 0.031(3) 0.009(3)
C28 0.051(3) 0.071(4) 0.056(3) 0.010(3) 0.041(3) 0.010(3)
C29 0.061(4) 0.143(8) 0.050(4) 0.001(4) 0.041(3) 0.025(5)
C30 0.069(5) 0.222(13) 0.056(4) -0.001(6) 0.047(4) 0.033(6)
C31 0.079(6) 0.34(2) 0.067(5) 0.000(8) 0.055(5) 0.039(9)
C32 0.092(7) 0.45(3) 0.060(5) -0.020(10) 0.054(5) 0.030(12)
C33 0.100(8) 0.40(3) 0.072(6) -0.018(10) 0.067(6) 0.034(12)
C34 0.094(6) 0.236(15) 0.079(6) -0.025(7) 0.069(5) 0.020(8)
C35 0.076(5) 0.188(11) 0.067(5) -0.005(6) 0.054(4) 0.043(6)
C36 0.086(5) 0.075(5) 0.071(4) 0.012(4) 0.062(4) 0.030(4)
C37 0.097(6) 0.056(4) 0.100(6) 0.006(4) 0.071(5) 0.011(4)
C38 0.079(5) 0.062(5) 0.119(7) 0.008(5) 0.063(5) -0.001(4)
C39 0.097(6) 0.071(5) 0.093(5) 0.025(4) 0.056(5) 0.004(4)
C40 0.131(8) 0.061(5) 0.157(9) -0.004(6) 0.091(7) -0.007(5)
C41 0.182(11) 0.092(8) 0.206(12) 0.014(8) 0.117(9) -0.020(8)
C42 0.164(10) 0.125(10) 0.171(10) -0.005(8) 0.104(8) 0.029(8)
C43 0.150(8) 0.084(6) 0.114(7) 0.014(5) 0.100(6) 0.012(6)
C44 0.120(6) 0.077(5) 0.087(5) 0.016(4) 0.075(5) 0.031(5)
C45 0.053(3) 0.063(4) 0.044(3) 0.000(3) 0.035(3) 0.004(3)
C46 0.046(3) 0.068(4) 0.060(4) 0.003(3) 0.038(3) 0.002(3)
C47 0.056(4) 0.073(5) 0.060(4) 0.014(3) 0.039(3) 0.016(3)
C48 0.055(3) 0.068(4) 0.049(3) 0.011(3) 0.037(3) 0.015(3)
C49 0.065(4) 0.055(4) 0.060(4) 0.007(3) 0.046(3) 0.006(3)
C50 0.059(3) 0.054(4) 0.057(3) 0.007(3) 0.044(3) 0.008(3)
C51 0.087(6) 0.082(6) 0.072(5) 0.015(4) 0.055(5) 0.014(5)
C52 0.069(5) 0.114(8) 0.062(4) 0.026(5) 0.037(4) 0.022(5)
C53 0.084(6) 0.148(11) 0.091(7) 0.028(7) 0.051(6) 0.030(7)
C54 0.091(7) 0.135(11) 0.095(7) 0.004(7) 0.017(6) 0.018(7)
C55 0.086(7) 0.209(17) 0.092(8) 0.049(9) 0.050(7) 0.054(10)
C56 0.114(9) 0.161(14) 0.122(10) 0.065(9) 0.073(8) 0.059(9)
C57 0.090(6) 0.117(8) 0.077(5) 0.046(6) 0.059(5) 0.055(6)
C58 0.102(7) 0.101(7) 0.129(8) 0.049(6) 0.095(7) 0.053(6)
C59 0.184(11) 0.064(6) 0.175(11) 0.018(7) 0.147(10) 0.023(7)
C60 0.252(16) 0.087(8) 0.245(16) 0.027(9) 0.223(15) 0.033(9)
C61 0.137(9) 0.121(9) 0.165(11) 0.049(9) 0.123(9) 0.046(8)
C62 0.232(17) 0.177(15) 0.267(19) 0.091(14) 0.226(17) 0.084(13)
C63 0.238(19) 0.24(2) 0.199(16) 0.046(15) 0.186(17) 0.012(17)
C64 0.26(2) 0.190(19) 0.204(18) -0.042(15) 0.200(19) -0.089(17)
C65 0.195(16) 0.174(17) 0.24(2) -0.021(15) 0.191(17) -0.006(13)
C66 0.135(9) 0.120(10) 0.199(13) 0.014(9) 0.135(10) 0.027(8)
C67 0.077(4) 0.046(4) 0.064(4) -0.002(3) 0.053(4) -0.002(3)
C68 0.079(4) 0.058(4) 0.068(4) 0.001(3) 0.060(4) 0.003(3)
C69 0.085(5) 0.047(4) 0.070(4) -0.011(3) 0.062(4) -0.009(3)
C70 0.078(4) 0.057(4) 0.068(4) -0.010(3) 0.057(4) -0.005(3)
C71 0.132(7) 0.048(4) 0.097(5) -0.015(4) 0.095(6) -0.027(4)
C72 0.104(6) 0.059(4) 0.078(5) -0.011(4) 0.073(5) -0.015(4)
C73 0.148(8) 0.049(4) 0.131(8) -0.010(5) 0.117(7) -0.012(5)
C74 0.230(8) 0.127(7) 0.176(7) -0.002(5) 0.161(7) -0.007(6)
C75 0.230(8) 0.127(7) 0.176(7) -0.002(5) 0.161(7) -0.007(6)
C76 0.160(14) 0.076(11) 0.141(13) 0.012(9) 0.096(10) 0.014(10)
C77 0.196(16) 0.131(15) 0.159(15) -0.011(11) 0.122(12) 0.021(11)
C78 0.166(14) 0.099(12) 0.141(13) -0.005(10) 0.111(11) 0.024(10)
C79 0.244(12) 0.153(11) 0.190(10) -0.019(8) 0.174(10) 0.021(9)
C80 0.259(18) 0.114(10) 0.157(11) -0.008(9) 0.174(13) 0.018(11)
C81 0.125(9) 0.119(9) 0.116(8) -0.022(7) 0.090(8) 0.015(7)
C82 0.100(7) 0.154(11) 0.117(8) -0.037(8) 0.076(7) 0.002(7)
C83 0.102(8) 0.162(13) 0.139(10) -0.077(10) 0.058(7) 0.012(8)
C84 0.062(6) 0.221(16) 0.152(11) -0.064(11) 0.046(6) 0.031(8)
C85 0.106(9) 0.168(15) 0.174(13) -0.002(12) 0.089(10) 0.037(9)
C86 0.072(7) 0.217(17) 0.153(12) -0.100(12) 0.026(7) 0.021(8)
C87 0.105(9) 0.208(18) 0.152(12) -0.066(12) 0.046(9) 0.046(11)
C88 0.078(7) 0.151(12) 0.135(10) -0.056(9) 0.046(7) 0.015(7)
C89 0.067(4) 0.041(3) 0.058(3) 0.003(3) 0.045(3) 0.002(3)
C90 0.073(4) 0.054(4) 0.064(4) 0.009(3) 0.054(3) 0.014(3)
C91 0.069(4) 0.055(4) 0.067(4) 0.015(3) 0.048(3) 0.017(3)
C92 0.069(4) 0.059(4) 0.060(4) 0.013(3) 0.049(3) 0.015(3)
C93 0.089(5) 0.063(4) 0.075(4) 0.011(4) 0.067(4) 0.009(4)
C94 0.070(4) 0.059(4) 0.064(4) 0.008(3) 0.050(4) 0.012(3)
C95 0.101(6) 0.091(6) 0.080(5) 0.028(5) 0.074(5) 0.020(5)
C96 0.117(7) 0.091(6) 0.072(5) 0.023(4) 0.073(5) 0.033(5)
C97 0.159(10) 0.106(8) 0.101(7) 0.025(6) 0.104(7) 0.045(7)
C98 0.161(11) 0.168(12) 0.101(8) 0.016(8) 0.100(8) 0.061(10)
C99 0.167(11) 0.125(9) 0.087(7) 0.018(6) 0.093(8) 0.033(8)
C100 0.156(9) 0.083(6) 0.092(6) 0.021(5) 0.096(7) 0.030(6)
C101 0.119(7) 0.076(5) 0.075(5) 0.014(4) 0.074(5) 0.014(5)
C102 0.096(6) 0.085(6) 0.057(4) 0.023(4) 0.048(4) 0.027(5)
C103 0.098(6) 0.088(6) 0.076(5) 0.024(5) 0.059(5) 0.030(5)
C104 0.122(8) 0.104(8) 0.092(6) 0.014(6) 0.069(6) 0.027(7)
C105 0.101(7) 0.120(8) 0.081(6) 0.043(6) 0.058(5) 0.047(6)
C106 0.097(6) 0.101(7) 0.085(6) 0.034(5) 0.058(5) 0.024(5)
C107 0.104(8) 0.193(16) 0.096(7) 0.068(9) 0.049(7) 0.041(9)
C108 0.139(10) 0.169(14) 0.087(7) 0.047(8) 0.051(7) -0.011(10)
C109 0.120(9) 0.164(13) 0.088(7) 0.028(8) 0.048(7) 0.034(9)
C110 0.088(6) 0.112(8) 0.092(6) 0.025(6) 0.055(6) 0.025(6)
C111 0.056(3) 0.056(4) 0.057(3) 0.000(3) 0.045(3) -0.001(3)
C112 0.060(3) 0.049(3) 0.050(3) -0.007(3) 0.037(3) 0.002(3)
C113 0.060(4) 0.057(4) 0.048(3) -0.001(3) 0.039(3) 0.002(3)
C114 0.056(3) 0.058(4) 0.055(3) -0.007(3) 0.043(3) -0.002(3)
C115 0.050(3) 0.063(4) 0.055(3) -0.002(3) 0.039(3) 0.000(3)
C116 0.056(3) 0.043(3) 0.060(3) -0.006(3) 0.042(3) -0.005(3)
C117 0.064(4) 0.062(4) 0.055(4) -0.003(3) 0.043(3) 0.006(3)
C118 0.049(3) 0.091(6) 0.065(4) -0.003(4) 0.034(3) 0.011(4)
C119 0.070(5) 0.115(7) 0.067(5) 0.011(5) 0.041(4) 0.029(5)
C120 0.070(5) 0.146(10) 0.068(5) 0.013(6) 0.032(4) 0.021(6)
C121 0.074(5) 0.111(8) 0.089(6) 0.009(6) 0.040(5) 0.038(5)
C122 0.063(4) 0.093(6) 0.082(5) 0.014(5) 0.037(4) 0.032(4)
C123 0.060(4) 0.092(6) 0.071(4) 0.014(4) 0.044(4) 0.020(4)
C124 0.067(4) 0.046(4) 0.085(5) 0.005(3) 0.058(4) 0.017(3)
C125 0.088(5) 0.058(4) 0.091(5) 0.008(4) 0.069(5) 0.016(4)
C126 0.092(5) 0.085(6) 0.087(5) 0.014(4) 0.067(5) 0.030(5)
C127 0.082(5) 0.064(4) 0.089(5) 0.003(4) 0.069(4) 0.013(4)
C128 0.143(9) 0.073(6) 0.153(9) 0.007(6) 0.127(8) 0.021(6)
C129 0.190(12) 0.060(6) 0.226(14) 0.022(7) 0.177(12) 0.025(7)
C130 0.132(8) 0.070(6) 0.143(9) 0.009(6) 0.110(8) 0.024(6)
C131 0.113(7) 0.073(5) 0.118(7) -0.001(5) 0.095(6) 0.023(5)
C132 0.095(5) 0.065(5) 0.098(6) 0.004(4) 0.075(5) 0.018(4)
C133 0.113(6) 0.099(6) 0.075(5) -0.012(5) 0.060(5) -0.018(5)
C134 0.123(7) 0.133(8) 0.076(5) -0.012(5) 0.061(5) -0.018(7)
C135 0.145(10) 0.191(14) 0.136(10) -0.020(9) 0.102(9) 0.016(10)
C136 0.116(6) 0.084(6) 0.084(5) -0.015(4) 0.072(5) -0.015(5)
C137 0.154(8) 0.081(6) 0.117(7) -0.022(5) 0.099(6) -0.031(6)
C138 0.124(7) 0.056(5) 0.109(6) 0.003(4) 0.084(6) -0.008(5)
C139 0.112(7) 0.088(6) 0.079(5) -0.021(5) 0.054(5) -0.017(5)
C140 0.111(7) 0.100(7) 0.114(7) -0.021(6) 0.071(6) -0.023(6)
C141 0.105(7) 0.152(11) 0.106(7) -0.042(7) 0.065(6) -0.043(7)
C142 0.077(5) 0.090(6) 0.076(4) -0.015(4) 0.052(4) -0.013(4)
C143 0.097(6) 0.098(6) 0.076(5) 0.003(4) 0.056(4) -0.017(5)
C144 0.072(5) 0.102(7) 0.084(5) 0.000(5) 0.046(4) -0.013(5)
C145 0.097(6) 0.106(8) 0.145(9) -0.025(7) 0.067(6) -0.006(6)
C146 0.101(7) 0.128(9) 0.153(9) 0.021(8) 0.069(7) 0.027(7)
C147 0.098(7) 0.155(11) 0.145(9) -0.010(8) 0.088(7) 0.011(7)
C148 0.198(12) 0.166(11) 0.168(10) -0.006(9) 0.125(9) 0.047(9)
C149 0.263(16) 0.275(18) 0.261(16) 0.013(12) 0.185(13) 0.011(12)
C150 0.34(3) 0.37(3) 0.39(3) 0.02(2) 0.28(2) -0.04(2)
C151 0.142(9) 0.168(12) 0.224(12) -0.022(10) 0.123(9) -0.007(8)
C152 0.128(8) 0.140(10) 0.192(11) -0.015(8) 0.109(8) -0.019(7)
C153 0.096(8) 0.101(9) 0.37(2) 0.043(12) 0.125(11) -0.001(7)
C154 0.245(14) 0.164(12) 0.214(13) -0.053(10) 0.144(10) 0.026(10)
C155 0.267(15) 0.199(15) 0.261(15) -0.054(11) 0.171(12) 0.010(11)
C156 0.32(2) 0.22(2) 0.32(2) -0.067(16) 0.258(19) -0.058(16)
C157 0.140(9) 0.150(11) 0.208(12) -0.020(10) 0.115(9) -0.019(8)
C158 0.152(9) 0.162(11) 0.172(10) -0.005(9) 0.114(8) 0.004(8)
C159 0.170(13) 0.211(17) 0.181(14) 0.030(13) 0.107(11) 0.085(12)
C160 0.234(14) 0.224(16) 0.256(15) -0.017(11) 0.170(12) -0.006(11)
C161 0.257(15) 0.266(17) 0.233(15) -0.013(11) 0.172(12) -0.017(12)
C162 0.140(19) 0.086(16) 0.132(18) -0.030(13) 0.087(15) -0.011(13)
C163 0.215(13) 0.216(14) 0.187(12) 0.005(10) 0.141(10) -0.038(10)
C164 0.253(14) 0.170(13) 0.195(12) -0.008(10) 0.142(11) 0.018(11)
C165 0.265(19) 0.24(2) 0.257(19) 0.058(15) 0.205(17) 0.021(15)
C166 0.283(17) 0.318(19) 0.271(17) -0.007(12) 0.190(14) 0.069(12)
C167 0.205(12) 0.168(11) 0.154(10) 0.011(8) 0.129(9) 0.061(9)
C168 0.107(8) 0.205(14) 0.113(8) 0.016(9) 0.080(7) 0.013(8)
C169 0.31(2) 0.149(14) 0.228(19) -0.034(14) 0.24(2) -0.011(16)
C170 0.26(2) 0.115(11) 0.200(16) -0.037(11) 0.189(17) -0.031(12)
C171 0.35(3) 0.24(2) 0.25(2) -0.019(18) 0.27(2) 0.00(2)
C172 0.36(3) 0.094(9) 0.29(2) -0.008(11) 0.29(2) -0.019(13)
C173 0.39(3) 0.20(2) 0.26(2) 0.075(18) 0.28(2) 0.09(2)
C174 0.43(4) 0.21(2) 0.40(4) 0.15(2) 0.36(4) 0.12(2)
C175 0.207(16) 0.077(7) 0.160(12) -0.010(8) 0.133(13) -0.022(9)
C176 0.149(12) 0.127(11) 0.152(12) 0.031(9) 0.110(11) 0.027(9)
C177 0.131(11) 0.178(16) 0.149(12) 0.003(11) 0.092(10) -0.019(10)
C178 0.265(18) 0.102(10) 0.259(18) 0.021(11) 0.230(17) 0.013(11)
C179 0.29(2) 0.092(9) 0.27(2) -0.018(11) 0.24(2) 0.006(12)
C180 0.143(10) 0.135(11) 0.128(9) -0.009(8) 0.093(9) -0.016(9)
C181 0.268(14) 0.311(17) 0.206(12) 0.040(10) 0.201(11) 0.057(11)
C182 0.294(16) 0.300(18) 0.262(15) 0.030(12) 0.215(13) 0.042(12)
C183 0.35(2) 0.34(3) 0.34(2) 0.063(17) 0.31(2) 0.103(18)
C187 0.250(13) 0.224(14) 0.163(10) 0.026(9) 0.168(10) 0.058(10)
C188 0.193(11) 0.182(12) 0.117(8) 0.005(8) 0.103(8) 0.026(9)
C189 0.189(13) 0.174(13) 0.101(8) -0.023(8) 0.091(9) -0.025(11)
C190 0.130(11) 0.096(10) 0.048(6) 0.013(6) 0.067(7) -0.008(8)
C191 0.107(11) 0.127(13) 0.112(11) 0.012(9) 0.081(9) 0.015(9)
C192 0.157(18) 0.18(2) 0.18(2) 0.056(16) 0.139(17) 0.013(16)
N1 0.053(3) 0.054(3) 0.054(3) 0.014(2) 0.043(2) 0.012(2)
N2 0.089(4) 0.055(3) 0.060(3) -0.002(3) 0.055(3) -0.009(3)
N3 0.096(4) 0.061(4) 0.079(4) 0.011(3) 0.061(4) -0.016(3)
N4 0.089(5) 0.100(6) 0.098(5) 0.035(5) 0.072(4) 0.014(4)
N5 0.131(7) 0.151(9) 0.108(6) 0.071(6) 0.098(6) 0.066(6)
N6 0.056(3) 0.115(5) 0.048(3) 0.012(3) 0.035(3) 0.034(3)
N7 0.058(3) 0.161(7) 0.053(3) -0.011(4) 0.040(3) 0.022(4)
N8 0.067(4) 0.103(5) 0.067(4) -0.003(4) 0.046(3) 0.016(4)
N9 0.084(4) 0.059(4) 0.092(4) 0.004(3) 0.065(4) 0.010(3)
N10 0.063(3) 0.073(4) 0.067(3) 0.017(3) 0.043(3) 0.016(3)
N11 0.081(4) 0.126(7) 0.073(4) 0.039(4) 0.051(4) 0.045(4)
N12 0.089(5) 0.092(6) 0.102(5) 0.029(5) 0.066(5) 0.024(5)
N13 0.123(7) 0.111(7) 0.158(8) 0.051(7) 0.113(7) 0.033(6)
N14 0.064(3) 0.044(3) 0.054(3) -0.003(2) 0.041(3) 0.008(2)
N15 0.118(5) 0.051(3) 0.078(4) -0.014(3) 0.076(4) -0.013(3)
N16 0.174(8) 0.054(4) 0.158(7) -0.037(4) 0.142(7) -0.032(5)
N17 0.40(2) 0.075(6) 0.278(15) -0.043(8) 0.306(17) -0.047(10)
N18 0.241(13) 0.113(8) 0.165(9) 0.002(7) 0.173(10) 0.039(8)
N19 0.107(5) 0.069(4) 0.084(4) 0.018(3) 0.078(4) 0.024(4)
N20 0.104(5) 0.082(5) 0.069(4) 0.021(3) 0.064(4) 0.032(4)
N21 0.120(6) 0.085(5) 0.066(4) 0.029(3) 0.066(4) 0.038(4)
N22 0.111(5) 0.094(5) 0.071(4) 0.027(4) 0.060(4) 0.045(4)
N23 0.059(3) 0.065(3) 0.046(3) 0.000(2) 0.034(2) 0.008(3)
N24 0.054(3) 0.081(4) 0.053(3) 0.002(3) 0.032(3) 0.018(3)
N25 0.054(3) 0.068(4) 0.068(3) 0.006(3) 0.043(3) 0.015(3)
N26 0.070(4) 0.073(4) 0.088(4) -0.007(3) 0.062(4) 0.006(3)
N27 0.111(5) 0.079(5) 0.075(4) -0.014(3) 0.059(4) -0.025(4)
N28 0.143(8) 0.124(8) 0.163(8) -0.024(7) 0.101(7) 0.023(6)
N29 0.100(5) 0.134(7) 0.103(6) -0.013(5) 0.066(5) -0.012(5)
N30 0.220(13) 0.086(7) 0.242(14) 0.033(8) 0.200(13) 0.037(8)
N31 0.209(10) 0.267(13) 0.168(9) 0.034(9) 0.156(9) 0.086(9)
O1 0.144(5) 0.055(3) 0.082(3) -0.007(3) 0.080(4) -0.017(3)
O2 0.161(7) 0.168(8) 0.132(6) 0.083(6) 0.110(6) 0.090(7)
O3 0.070(3) 0.222(8) 0.053(3) 0.024(4) 0.046(3) 0.052(4)
O4 0.099(4) 0.109(5) 0.093(4) 0.013(4) 0.074(4) 0.028(4)
O5 0.069(3) 0.087(4) 0.088(4) 0.020(3) 0.047(3) 0.011(3)
O6 0.184(8) 0.154(8) 0.220(9) 0.089(7) 0.174(8) 0.091(7)
O7 0.255(10) 0.058(4) 0.158(7) 0.003(4) 0.165(8) 0.008(5)
O8 0.42(2) 0.089(6) 0.276(14) -0.002(7) 0.289(15) 0.057(9)
O9 0.112(4) 0.111(5) 0.088(4) 0.037(3) 0.082(4) 0.050(4)
O10 0.101(4) 0.106(5) 0.063(3) 0.030(3) 0.056(3) 0.029(3)
O11 0.080(3) 0.087(4) 0.055(3) -0.002(3) 0.040(3) 0.023(3)
O12 0.068(3) 0.077(3) 0.101(4) -0.002(3) 0.065(3) 0.012(3)
O13 0.095(4) 0.094(4) 0.096(4) 0.031(3) 0.074(4) 0.029(3)
O14 0.088(3) 0.060(3) 0.075(3) 0.016(2) 0.064(3) 0.015(2)
O15 0.170(6) 0.073(4) 0.149(6) 0.046(4) 0.138(5) 0.052(4)
O16 0.101(4) 0.072(3) 0.091(3) 0.019(3) 0.078(3) 0.015(3)
O17 0.062(3) 0.065(3) 0.074(3) -0.005(2) 0.043(2) 0.017(2)
O18 0.064(3) 0.097(4) 0.053(2) 0.008(2) 0.042(2) 0.028(3)
O19 0.067(3) 0.081(3) 0.054(2) -0.005(2) 0.040(2) 0.015(2)
O20 0.074(3) 0.103(4) 0.061(3) -0.021(3) 0.052(2) -0.005(3)
P1 0.1154(17) 0.0797(14) 0.0904(14) 0.0381(12) 0.0846(14) 0.0391(13)
P2 0.0555(9) 0.0811(12) 0.0528(8) -0.0076(8) 0.0372(8) 0.0128(9)
C184 0.249(14) 0.148(11) 0.137(9) 0.004(8) 0.112(9) 0.036(10)
C185 0.39(2) 0.376(19) 0.360(18) -0.028(11) 0.254(14) 0.021(12)
C186 0.39(2) 0.376(19) 0.360(18) -0.028(11) 0.254(14) 0.021(12)

loop_
_atom_type_symbol
_atom_type_description
_atom_type_scat_dispersion_real
_atom_type_scat_dispersion_imag
_atom_type_scat_source
C C 0.0181 0.0091 'International Tables Vol C Tables 4.2.6.8 and 6.1.1.4'
H H 0.0000 0.0000 'International Tables Vol C Tables 4.2.6.8 and 6.1.1.4'
N N 0.0311 0.0180 'International Tables Vol C Tables 4.2.6.8 and 6.1.1.4'
O O 0.0492 0.0322 'International Tables Vol C Tables 4.2.6.8 and 6.1.1.4'
P P 0.2955 0.4335 'International Tables Vol C Tables 4.2.6.8 and 6.1.1.4'

loop_
_geom_angle_atom_site_label_1
_geom_angle_atom_site_label_2
_geom_angle_atom_site_label_3
_geom_angle
C2 C1 N1 121.3(6)
C6 C1 C2 117.9(5)
C6 C1 N1 120.9(5)
C1 C2 H2 120.4
C3 C2 C1 119.1(6)
C3 C2 H2 120.5
C2 C3 H3 118.2
C2 C3 C4 123.7(6)
C4 C3 H3 118.2
C3 C4 C5 117.0(6)
N2 C4 C3 117.0(5)
N2 C4 C5 125.9(6)
C4 C5 H5 120.3
C6 C5 C4 119.4(7)
C6 C5 H5 120.3
C1 C6 C5 122.8(6)
C1 C6 H6 118.6
C5 C6 H6 118.6
N3 C7 N2 111.0(7)
O1 C7 N2 125.0(7)
O1 C7 N3 123.9(8)
C13 C8 C9 118.3(8)
N3 C8 C9 122.3(8)
N3 C8 C13 119.3(9)
C8 C9 H9 119.6
C10 C9 C8 120.8(11)
C10 C9 H9 119.6
C9 C10 H10 120.8
C9 C10 C11 118.4(14)
C11 C10 H10 120.8
C10 C11 H11 119.4
C12 C11 C10 121.1(12)
C12 C11 H11 119.4
C11 C12 H12 120.2
C13 C12 C11 119.5(11)
C13 C12 H12 120.2
C8 C13 N4 119.9(7)
C12 C13 C8 121.0(12)
C12 C13 N4 119.0(10)
N5 C14 N4 116.6(10)
O2 C14 N4 122.2(14)
O2 C14 N5 121.2(11)
C16 C15 H15 106.8
C17 C15 H15 106.8
C17 C15 C16 113.8(12)
N5 C15 H15 106.8
N5 C15 C16 106.8(9)
N5 C15 C17 115.3(9)
C15 C16 H16A 109.5
C15 C16 H16B 109.5
C15 C16 H16C 109.5
H16A C16 H16B 109.5
H16A C16 H16C 109.5
H16B C16 H16C 109.5
C18 C17 C15 117.2(13)
C22 C17 C15 121.4(11)
C22 C17 C18 120.3(13)
C17 C18 H18 120.5
C17 C18 C19 119.1(17)
C19 C18 H18 120.5
C18 C19 H19 121.7
C20 C19 C18 117(2)
C20 C19 H19 121.7
C19 C20 H20 116.7
C19 C20 C21 127(2)
C21 C20 H20 116.7
C20 C21 H21 123.4
C20 C21 C22 113.2(19)
C22 C21 H21 123.4
C17 C22 C21 121.0(16)
C17 C22 H22 119.5
C21 C22 H22 119.5
C24 C23 N1 119.2(5)
C28 C23 C24 120.7(5)
C28 C23 N1 120.1(5)
C23 C24 H24 120.8
C23 C24 C25 118.4(5)
C25 C24 H24 120.8
C24 C25 H25 119.0
C24 C25 C26 122.1(6)
C26 C25 H25 119.0
C25 C26 N6 118.1(6)
C27 C26 C25 118.9(6)
C27 C26 N6 122.8(6)
C26 C27 H27 120.6
C26 C27 C28 118.9(6)
C28 C27 H27 120.5
C23 C28 C27 121.0(6)
C23 C28 H28 119.5
C27 C28 H28 119.5
N7 C29 N6 113.7(6)
O3 C29 N6 122.5(6)
O3 C29 N7 123.9(6)
C31 C30 C35 120.1(7)
C31 C30 N7 121.6(8)
N7 C30 C35 118.1(7)
C30 C31 H31 120.1
C32 C31 C30 119.8(10)
C32 C31 H31 120.1
C31 C32 H32 119.6
C31 C32 C33 120.9(10)
C33 C32 H32 119.6
C32 C33 H33 119.9
C34 C33 C32 120.2(9)
C34 C33 H33 119.9
C33 C34 H34 119.1
C33 C34 C35 121.8(10)
C35 C34 H34 119.1
C34 C35 C30 117.3(8)
N8 C35 C30 117.8(7)
N8 C35 C34 124.5(8)
N8 C36 N9 114.0(7)
O4 C36 N8 122.5(8)
O4 C36 N9 123.4(9)
C38 C37 H37 107.7
C38 C37 C39 109.9(8)
C39 C37 H37 107.7
N9 C37 H37 107.7
N9 C37 C38 110.2(7)
N9 C37 C39 113.4(7)
C37 C38 H38A 109.5
C37 C38 H38B 109.5
C37 C38 H38C 109.5
H38A C38 H38B 109.5
H38A C38 H38C 109.5
H38B C38 H38C 109.5
C40 C39 C37 121.7(10)
C40 C39 C44 117.5(10)
C44 C39 C37 120.8(8)
C39 C40 H40 119.2
C39 C40 C41 121.5(13)
C41 C40 H40 119.2
C40 C41 H41 120.5
C42 C41 C40 119.0(14)
C42 C41 H41 120.5
C41 C42 H42 119.7
C43 C42 C41 120.6(15)
C43 C42 H42 119.7
C42 C43 H43 120.1
C42 C43 C44 119.8(12)
C44 C43 H43 120.1
C39 C44 H44 119.4
C43 C44 C39 121.2(10)
C43 C44 H44 119.4
C50 C45 C46 116.1(6)
C50 C45 N1 121.5(5)
N1 C45 C46 122.5(6)
C45 C46 H46 119.8
C47 C46 C45 120.4(6)
C47 C46 H46 119.8
C46 C47 H47 119.3
C48 C47 C46 121.4(6)
C48 C47 H47 119.3
C47 C48 C49 117.0(6)
C47 C48 N10 125.3(6)
C49 C48 N10 117.7(6)
C48 C49 H49 119.3
C50 C49 C48 121.3(6)
C50 C49 H49 119.3
C45 C50 H50 118.5
C49 C50 C45 123.1(6)
C49 C50 H50 118.5
N10 C51 N11 115.1(8)
O5 C51 N10 125.1(8)
O5 C51 N11 119.8(8)
C53 C52 C57 123.4(9)
N11 C52 C53 120.5(10)
N11 C52 C57 116.0(10)
C52 C53 H53 120.4
C52 C53 C54 119.2(12)
C54 C53 H53 120.4
C53 C54 H54 119.2
C55 C54 C53 121.5(14)
C55 C54 H54 119.2
C54 C55 H55 120.8
C54 C55 C56 118.5(11)
C56 C55 H55 120.8
C55 C56 H56 117.1
C57 C56 C55 125.8(13)
C57 C56 H56 117.1
C56 C57 C52 111.2(12)
N12 C57 C52 121.7(8)
N12 C57 C56 126.9(11)
N13 C58 N12 113.6(8)
O6 C58 N12 120.0(12)
O6 C58 N13 126.3(11)
C60 C59 H59 108.2
C61 C59 H59 108.2
C61 C59 C60 108.9(12)
C61 C59 N13 114.5(9)
N13 C59 H59 108.2
N13 C59 C60 108.5(9)
C59 C60 H60A 109.5
C59 C60 H60B 109.5
C59 C60 H60C 109.5
H60A C60 H60B 109.5
H60A C60 H60C 109.5
H60B C60 H60C 109.5
C62 C61 C59 122.4(11)
C62 C61 C66 117.3(12)
C66 C61 C59 120.2(12)
C61 C62 H62 116.2
C61 C62 C63 127.6(15)
C63 C62 H62 116.2
C62 C63 H63 124.6
C62 C63 C64 110.9(17)
C64 C63 H63 124.6
C63 C64 H64 119.0
C65 C64 C63 122.1(15)
C65 C64 H64 118.9
C64 C65 H65 118.1
C64 C65 C66 123.8(17)
C66 C65 H65 118.1
C61 C66 C65 117.4(15)
C61 C66 H66 121.3
C65 C66 H66 121.3
C68 C67 N14 121.0(6)
C72 C67 C68 117.5(6)
C72 C67 N14 121.5(6)
C67 C68 H68 119.5
C69 C68 C67 120.9(7)
C69 C68 H68 119.5
C68 C69 H69 119.5
C68 C69 C70 121.0(6)
C70 C69 H69 119.5
C71 C70 C69 118.2(6)
C71 C70 N15 123.0(6)
N15 C70 C69 118.7(6)
C70 C71 H71 120.0
C72 C71 C70 119.9(7)
C72 C71 H71 120.0
C67 C72 C71 122.2(6)
C67 C72 H72 118.9
C71 C72 H72 118.9
N15 C73 N16 115.1(9)
O7 C73 N15 123.6(8)
O7 C73 N16 121.3(8)
C75 C74 C79 120.0
C75 C74 N16 120.2(8)
C79 C74 N16 119.8(8)
C74 C75 H75 120.0
C74 C75 C76 120.0
C76 C75 H75 120.0
C75 C76 H76 120.0
C75 C76 C77 120.0
C77 C76 H76 120.0
C76 C77 H77 120.0
C78 C77 C76 120.0
C78 C77 H77 120.0
C77 C78 H78 120.0
C79 C78 C77 120.0
C79 C78 H78 120.0
C74 C79 N17 115.6(9)
C78 C79 C74 120.0
C78 C79 N17 124.3(9)
N18 C80 N17 114.5(13)
O8 C80 N17 124.0(15)
O8 C80 N18 120.6(13)
C82 C81 H81 106.4
C82 C81 N18 110.0(10)
C83 C81 H81 106.4
C83 C81 C82 114.9(13)
C83 C81 N18 112.2(11)
N18 C81 H81 106.4
C81 C82 H82A 109.5
C81 C82 H82B 109.5
C81 C82 H82C 109.5
H82A C82 H82B 109.5
H82A C82 H82C 109.5
H82B C82 H82C 109.5
C81 C83 C84 118.0(10)
C88 C83 C81 123.8(11)
C88 C83 C84 112.8(14)
C83 C84 H84 119.2
C85 C84 C83 121.5(13)
C85 C84 H84 119.2
C84 C85 H85 119.2
C86 C85 C84 121.6(14)
C86 C85 H85 119.2
C85 C86 H86 120.1
C85 C86 C87 119.9(16)
C87 C86 H86 120.1
C86 C87 H87 120.8
C86 C87 C88 118.5(14)
C88 C87 H87 120.8
C83 C88 C87 125.0(13)
C83 C88 H88 117.5
C87 C88 H88 117.5
C90 C89 C94 118.5(6)
C90 C89 N14 119.1(5)
C94 C89 N14 122.3(6)
C89 C90 H90 119.7
C91 C90 C89 120.6(6)
C91 C90 H90 119.7
C90 C91 H91 119.1
C92 C91 C90 121.8(6)
C92 C91 H91 119.1
C91 C92 C93 118.9(6)
C91 C92 N19 118.9(6)
N19 C92 C93 122.2(6)
C92 C93 H93 120.6
C92 C93 C94 118.8(6)
C94 C93 H93 120.6
C89 C94 C93 121.2(6)
C89 C94 H94 119.4
C93 C94 H94 119.4
N20 C95 N19 110.8(7)
O9 C95 N19 122.9(8)
O9 C95 N20 126.2(7)
C97 C96 N20 123.8(8)
C101 C96 C97 117.6(8)
C101 C96 N20 118.6(7)
C96 C97 H97 119.6
C98 C97 C96 120.8(11)
C98 C97 H97 119.6
C97 C98 H98 119.9
C97 C98 C99 120.3(10)
C99 C98 H98 119.9
C98 C99 H99 120.4
C100 C99 C98 119.1(10)
C100 C99 H99 120.4
C99 C100 H100 120.0
C99 C100 C101 120.0(11)
C101 C100 H100 120.0
C96 C101 N21 118.8(7)
C100 C101 C96 122.1(8)
C100 C101 N21 119.0(9)
N22 C102 N21 114.7(7)
O10 C102 N21 123.2(8)
O10 C102 N22 121.8(8)
C104 C103 H103 107.1
C105 C103 H103 107.1
C105 C103 C104 110.8(8)
N22 C103 H103 107.1
N22 C103 C104 107.7(7)
N22 C103 C105 116.6(9)
C103 C104 H10B 109.5
C103 C104 H10C 109.5
C103 C104 H10D 109.5
H10B C104 H10C 109.5
H10B C104 H10D 109.5
H10C C104 H10D 109.5
C106 C105 C103 119.0(11)
C106 C105 C110 116.9(10)
C110 C105 C103 124.1(8)
C105 C106 H106 119.9
C105 C106 C107 120.2(11)
C107 C106 H106 119.9
C106 C107 H107 119.4
C108 C107 C106 121.2(12)
C108 C107 H107 119.4
C107 C108 H108 120.2
C107 C108 C109 119.7(13)
C109 C108 H108 120.2
C108 C109 H109 120.8
C110 C109 C108 118.3(14)
C110 C109 H109 120.8
C105 C110 H110 118.2
C109 C110 C105 123.7(11)
C109 C110 H110 118.2
C116 C111 C112 117.9(6)
C116 C111 N14 123.5(6)
N14 C111 C112 118.5(5)
C111 C112 H112 120.1
C113 C112 C111 119.8(6)
C113 C112 H112 120.1
C112 C113 H113 118.5
C112 C113 C114 122.9(6)
C114 C113 H113 118.5
C113 C114 N23 118.4(6)
C115 C114 C113 117.6(6)
C115 C114 N23 123.9(6)
C114 C115 H115 119.6
C114 C115 C116 120.8(6)
C116 C115 H115 119.6
C111 C116 C115 120.5(6)
C111 C116 H116 119.7
C115 C116 H116 119.7
N23 C117 N24 112.4(5)
O11 C117 N23 123.4(6)
O11 C117 N24 124.2(6)
C119 C118 C123 120.6(7)
C119 C118 N24 122.8(7)
C123 C118 N24 116.6(6)
C118 C119 H119 120.4
C120 C119 C118 119.2(9)
C120 C119 H119 120.4
C119 C120 H120 119.8
C121 C120 C119 120.5(9)
C121 C120 H120 119.8
C120 C121 H121 119.9
C122 C121 C120 120.2(8)
C122 C121 H121 119.9
C121 C122 H122 118.8
C121 C122 C123 122.5(9)
C123 C122 H122 118.8
C122 C123 C118 117.0(8)
N25 C123 C118 119.4(6)
N25 C123 C122 123.6(7)
N26 C124 N25 115.9(6)
O12 C124 N25 121.6(7)
O12 C124 N26 122.4(6)
C126 C125 H125 108.0
C127 C125 H125 108.0
C127 C125 C126 111.1(7)
C127 C125 N26 113.9(6)
N26 C125 H125 108.0
N26 C125 C126 107.7(6)
C125 C126 H12B 109.5
C125 C126 H12C 109.5
C125 C126 H12D 109.5
H12B C126 H12C 109.5
H12B C126 H12D 109.5
H12C C126 H12D 109.5
C128 C127 C125 120.0(7)
C128 C127 C132 118.6(7)
C132 C127 C125 121.4(7)
C127 C128 H128 119.8
C127 C128 C129 120.3(8)
C129 C128 H128 119.8
C128 C129 H129 120.4
C130 C129 C128 119.2(10)
C130 C129 H129 120.4
C129 C130 H130 120.7
C131 C130 C129 118.6(9)
C131 C130 H130 120.7
C130 C131 H131 119.1
C130 C131 C132 121.8(8)
C132 C131 H131 119.1
C127 C132 H132 119.3
C131 C132 C127 121.4(8)
C131 C132 H132 119.3
H13A C133 H13B 107.1
C134 C133 H13A 107.7
C134 C133 H13B 107.7
C134 C133 N27 118.5(9)
N27 C133 H13A 107.7
N27 C133 H13B 107.7
C133 C134 H13C 109.3
C133 C134 H13D 109.3
C133 C134 C135 111.5(9)
H13C C134 H13D 108.0
C135 C134 H13C 109.3
C135 C134 H13D 109.3
C134 C135 H13E 109.5
C134 C135 H13F 109.5
C134 C135 H13G 109.5
H13E C135 H13F 109.5
H13E C135 H13G 109.5
H13F C135 H13G 109.5
H13H C136 H13I 107.3
C137 C136 H13H 108.1
C137 C136 H13I 108.1
N27 C136 H13H 108.1
N27 C136 H13I 108.1
N27 C136 C137 116.7(7)
C136 C137 H13J 109.8
C136 C137 H13K 109.8
H13J C137 H13K 108.3
C138 C137 C136 109.3(8)
C138 C137 H13J 109.8
C138 C137 H13K 109.8
C137 C138 H13L 109.5
C137 C138 H13M 109.5
C137 C138 H13N 109.5
H13L C138 H13M 109.5
H13L C138 H13N 109.5
H13M C138 H13N 109.5
H13O C139 H13P 107.4
C140 C139 H13O 108.3
C140 C139 H13P 108.3
N27 C139 H13O 108.3
N27 C139 H13P 108.3
N27 C139 C140 116.0(8)
C139 C140 H14A 109.4
C139 C140 H14B 109.4
H14A C140 H14B 108.0
C141 C140 C139 111.0(9)
C141 C140 H14A 109.4
C141 C140 H14B 109.4
C140 C141 H14C 109.5
C140 C141 H14D 109.5
C140 C141 H14E 109.5
H14C C141 H14D 109.5
H14C C141 H14E 109.5
H14D C141 H14E 109.5
H14F C142 H14G 107.7
C143 C142 H14F 108.8
C143 C142 H14G 108.8
N27 C142 H14F 108.8
N27 C142 H14G 108.8
N27 C142 C143 113.8(7)
C142 C143 H14H 109.9
C142 C143 H14I 109.9
C142 C143 C144 109.0(7)
H14H C143 H14I 108.3
C144 C143 H14H 109.9
C144 C143 H14I 109.9
C143 C144 H14J 109.5
C143 C144 H14K 109.5
C143 C144 H14L 109.5
H14J C144 H14K 109.5
H14J C144 H14L 109.5
H14K C144 H14L 109.5
H14M C145 H14N 107.4
C146 C145 H14M 108.2
C146 C145 H14N 108.2
C146 C145 N28 116.3(12)
N28 C145 H14M 108.2
N28 C145 H14N 108.2
C145 C146 H14O 109.9
C145 C146 H14P 109.9
C145 C146 C147 109.1(11)
H14O C146 H14P 108.3
C147 C146 H14O 109.9
C147 C146 H14P 109.9
C146 C147 H14Q 109.5
C146 C147 H14R 109.5
C146 C147 H14S 109.5
H14Q C147 H14R 109.5
H14Q C147 H14S 109.5
H14R C147 H14S 109.5
H14T C148 H14U 108.2
C149 C148 H14T 109.7
C149 C148 H14U 109.7
N28 C148 H14T 109.7
N28 C148 H14U 109.7
N28 C148 C149 109.7(17)
C148 C149 H14V 110.8
C148 C149 H14W 110.8
C148 C149 C150 105(2)
H14V C149 H14W 108.9
C150 C149 H14V 110.8
C150 C149 H14W 110.8
C149 C150 H15B 109.5
C149 C150 H15C 109.5
C149 C150 H15D 109.5
H15B C150 H15C 109.5
H15B C150 H15D 109.5
H15C C150 H15D 109.5
H15E C151 H15F 107.8
C152 C151 H15E 109.0
C152 C151 H15F 109.0
N28 C151 H15E 109.0
N28 C151 H15F 109.0
N28 C151 C152 112.9(13)
C151 C152 H15G 110.8
C151 C152 H15H 110.8
H15G C152 H15H 108.9
C153 C152 C151 104.7(14)
C153 C152 H15G 110.8
C153 C152 H15H 110.8
C152 C153 H15I 109.5
C152 C153 H15J 109.5
C152 C153 H15K 109.5
H15I C153 H15J 109.5
H15I C153 H15K 109.5
H15J C153 H15K 109.5
H15L C154 H15M 107.8
C155 C154 H15L 109.0
C155 C154 H15M 109.0
N28 C154 H15L 109.0
N28 C154 H15M 109.0
N28 C154 C155 112.8(17)
C154 C155 H15N 111.7
C154 C155 H15O 111.7
H15N C155 H15O 109.5
C156 C155 C154 100.4(18)
C156 C155 H15N 111.7
C156 C155 H15O 111.7
C155 C156 H15P 109.5
C155 C156 H15Q 109.5
C155 C156 H15R 109.5
H15P C156 H15Q 109.5
H15P C156 H15R 109.5
H15Q C156 H15R 109.5
H15S C157 H15T 107.8
C158 C157 H15S 109.0
C158 C157 H15T 109.0
C158 C157 N29 113.0(14)
N29 C157 H15S 109.0
N29 C157 H15T 109.0
C157 C158 H15U 111.5
C157 C158 H15V 111.5
C157 C158 C159 101.1(14)
H15U C158 H15V 109.4
C159 C158 H15U 111.5
C159 C158 H15V 111.6
C158 C159 H15W 109.5
C158 C159 H15X 109.5
C158 C159 H15Y 109.5
H15W C159 H15X 109.5
H15W C159 H15Y 109.5
H15X C159 H15Y 109.5
H16D C160 H16E 107.3
C161 C160 H16D 108.0
C161 C160 H16E 108.0
N29 C160 H16D 108.0
N29 C160 H16E 108.1
N29 C160 C161 117.0(19)
C160 C161 H16F 111.0
C160 C161 H16G 111.0
C160 C161 C162 104(2)
H16F C161 H16G 109.0
C162 C161 H16F 111.0
C162 C161 H16G 111.0
C161 C162 H16H 109.5
C161 C162 H16I 109.5
C161 C162 H16J 109.5
H16H C162 H16I 109.5
H16H C162 H16J 109.5
H16I C162 H16J 109.5
H16K C163 H16L 105.8
C164 C163 H16K 104.8
C164 C163 H16L 104.8
C164 C163 N29 129.9(19)
N29 C163 H16K 104.8
N29 C163 H16L 104.8
C163 C164 H16M 107.2
C163 C164 H16N 107.2
C163 C164 C165 120.3(18)
H16M C164 H16N 106.9
C165 C164 H16M 107.2
C165 C164 H16N 107.2
C164 C165 H16O 109.5
C164 C165 H16P 109.5
C164 C165 H16Q 109.5
H16O C165 H16P 109.5
H16O C165 H16Q 109.5
H16P C165 H16Q 109.5
H16R C166 H16S 107.4
C167 C166 H16R 108.2
C167 C166 H16S 108.2
C167 C166 N29 116.3(19)
N29 C166 H16R 108.2
N29 C166 H16S 108.2
C166 C167 H16T 108.9
C166 C167 H16U 108.9
C166 C167 C168 113.6(14)
H16T C167 H16U 107.7
C168 C167 H16T 108.9
C168 C167 H16U 108.9
C167 C168 H16V 109.5
C167 C168 H16W 109.5
C167 C168 H16X 109.5
H16V C168 H16W 109.5
H16V C168 H16X 109.5
H16W C168 H16X 109.5
H16Y C169 H 106.8
C170 C169 H16Y 107.1
C170 C169 H 107.1
N30 C169 H16Y 107.1
N30 C169 H 107.1
N30 C169 C170 120.9(15)
C169 C170 H17A 108.5
C169 C170 H17B 108.5
C169 C170 C171 115.1(15)
H17A C170 H17B 107.5
C171 C170 H17A 108.5
C171 C170 H17B 108.5
C170 C171 H17C 109.5
C170 C171 H17D 109.5
C170 C171 H17E 109.5
H17C C171 H17D 109.5
H17C C171 H17E 109.5
H17D C171 H17E 109.5
H17F C172 H17G 107.4
C173 C172 H17F 108.3
C173 C172 H17G 108.3
N30 C172 H17F 108.3
N30 C172 H17G 108.3
N30 C172 C173 115.9(13)
C172 C173 H17H 110.9
C172 C173 H17I 110.9
C172 C173 C174 104.3(14)
H17H C173 H17I 108.9
C174 C173 H17H 110.9
C174 C173 H17I 110.9
C173 C174 H17J 109.5
C173 C174 H17K 109.5
C173 C174 H17L 109.5
H17J C174 H17K 109.5
H17J C174 H17L 109.5
H17K C174 H17L 109.5
H17M C175 H17N 108.1
C176 C175 H17M 109.6
C176 C175 H17N 109.6
C176 C175 N30 110.5(14)
N30 C175 H17M 109.5
N30 C175 H17N 109.6
C175 C176 H17O 109.1
C175 C176 H17P 109.1
C175 C176 C177 112.6(12)
H17O C176 H17P 107.8
C177 C176 H17O 109.1
C177 C176 H17P 109.1
C176 C177 H17Q 109.5
C176 C177 H17R 109.5
C176 C177 H17S 109.5
H17Q C177 H17R 109.5
H17Q C177 H17S 109.5
H17R C177 H17S 109.5
H17T C178 H17U 107.3
C179 C178 H17T 108.1
C179 C178 H17U 108.1
C179 C178 N30 116.9(12)
N30 C178 H17T 108.1
N30 C178 H17U 108.1
C178 C179 H17V 110.0
C178 C179 H17W 110.0
H17V C179 H17W 108.4
C180 C179 C178 108.3(13)
C180 C179 H17V 110.0
C180 C179 H17W 110.0
C179 C180 H18B 109.5
C179 C180 H18C 109.5
C179 C180 H18D 109.5
H18B C180 H18C 109.5
H18B C180 H18D 109.5
H18C C180 H18D 109.5
H18E C181 H18F 107.7
C182 C181 H18E 108.9
C182 C181 H18F 108.7
N31 C181 H18E 108.9
N31 C181 H18F 108.7
N31 C181 C182 113.7(17)
C181 C182 H18G 110.0
C181 C182 H18H 109.9
C181 C182 C183 108.6(16)
H18G C182 H18H 108.3
C183 C182 H18G 110.0
C183 C182 H18H 109.9
C182 C183 H18I 109.5
C182 C183 H18J 109.4
C182 C183 H18K 109.5
H18I C183 H18J 109.5
H18I C183 H18K 109.5
H18J C183 H18K 109.5
H18L C187 H18M 108.1
C188 C187 H18L 109.5
C188 C187 H18M 109.5
C188 C187 N31 110.6(13)
N31 C187 H18L 109.5
N31 C187 H18M 109.5
C187 C188 H18N 109.5
C187 C188 H18O 109.5
C187 C188 C189 110.8(13)
H18N C188 H18O 108.1
C189 C188 H18N 109.5
C189 C188 H18O 109.5
C188 C189 H18P 109.5
C188 C189 H18Q 109.5
C188 C189 H18R 109.5
H18P C189 H18Q 109.5
H18P C189 H18R 109.5
H18Q C189 H18R 109.5
N31 C190 C191 119.6(18)
C190 C191 H19B 110.5
C190 C191 H19C 110.5
C190 C191 C192 106(2)
H19B C191 H19C 108.6
C192 C191 H19B 110.5
C192 C191 H19C 110.5
C191 C192 H19D 109.5
C191 C192 H19E 109.5
C191 C192 H19F 109.5
H19D C192 H19E 109.5
H19D C192 H19F 109.5
H19E C192 H19F 109.5
C1 N1 C23 114.4(5)
C45 N1 C1 124.3(5)
C45 N1 C23 116.4(4)
C4 N2 H2A 117.3
C7 N2 C4 125.4(6)
C7 N2 H2A 117.3
C7 N3 C8 127.9(8)
C7 N3 H3A 116.1
C8 N3 H3A 116.1
C13 N4 H4 118.5
C14 N4 C13 123.0(9)
C14 N4 H4 118.5
C14 N5 C15 122.1(10)
C14 N5 H5A 118.9
C15 N5 H5A 118.9
C26 N6 H6A 117.0
C29 N6 C26 126.0(6)
C29 N6 H6A 117.0
C29 N7 C30 123.6(7)
C29 N7 H7 118.2
C30 N7 H7 118.2
C35 N8 C36 125.5(8)
C35 N8 H8 117.3
C36 N8 H8 117.3
C36 N9 C37 120.2(7)
C36 N9 H9A 119.9
C37 N9 H9A 119.9
C48 N10 H10A 118.1
C51 N10 C48 123.7(7)
C51 N10 H10A 118.1
C51 N11 H11A 116.0
C52 N11 C51 127.9(9)
C52 N11 H11A 116.0
C57 N12 C58 122.6(9)
C57 N12 H12A 118.7
C58 N12 H12A 118.7
C58 N13 C59 117.0(9)
C58 N13 H13 121.5
C59 N13 H13 121.5
C89 N14 C67 114.1(5)
C111 N14 C67 119.5(5)
C111 N14 C89 120.1(5)
C70 N15 H15A 117.6
C73 N15 C70 124.7(7)
C73 N15 H15A 117.6
C73 N16 C74 124.7(9)
C73 N16 H16 117.7
C74 N16 H16 117.7
C79 N17 H17 119.5
C80 N17 C79 121.0(13)
C80 N17 H17 119.5
C80 N18 C81 123.1(11)
C80 N18 H18A 118.5
C81 N18 H18A 118.5
C92 N19 H19A 116.8
C95 N19 C92 126.5(6)
C95 N19 H19A 116.8
C95 N20 C96 125.0(7)
C95 N20 H20A 117.5
C96 N20 H20A 117.5
C101 N21 H21A 118.4
C102 N21 C101 123.2(6)
C102 N21 H21A 118.4
C102 N22 C103 121.7(7)
C102 N22 H22A 119.1
C103 N22 H22A 119.1
C114 N23 H23 116.0
C117 N23 C114 128.0(5)
C117 N23 H23 116.0
C117 N24 C118 126.5(6)
C117 N24 H24A 116.8
C118 N24 H24A 116.8
C123 N25 H25A 117.4
C124 N25 C123 125.3(6)
C124 N25 H25A 117.4
C124 N26 C125 122.2(6)
C124 N26 H26 118.9
C125 N26 H26 118.9
C133 N27 C136 109.4(7)
C133 N27 C139 107.9(7)
C133 N27 C142 111.3(7)
C136 N27 C139 112.3(7)
C136 N27 C142 109.1(7)
C142 N27 C139 106.9(7)
C148 N28 C145 107.4(13)
C148 N28 C151 109.9(13)
C148 N28 C154 115.9(13)
C151 N28 C145 111.8(11)
C154 N28 C145 104.0(12)
C154 N28 C151 107.8(13)
C160 N29 C157 112.2(14)
C160 N29 C163 108.4(15)
C160 N29 C166 104.4(16)
C163 N29 C157 111.3(13)
C166 N29 C157 115.6(15)
C166 N29 C163 104.3(14)
C169 N30 C172 102.9(13)
C169 N30 C175 107.6(12)
C169 N30 C178 113.4(13)
C172 N30 C175 114.1(12)
C172 N30 C178 109.4(10)
C175 N30 C178 109.4(11)
C181 N31 C187 99.0(12)
C190 N31 C181 112.4(19)
C190 N31 C187 114.0(13)
C190 N31 C184 109.6(15)
C184 N31 C181 112.5(16)
C184 N31 C187 108.9(15)
O13 P1 O15 108.6(4)
O13 P1 O16 108.0(3)
O14 P1 O13 110.2(3)
O14 P1 O15 110.1(3)
O14 P1 O16 111.5(3)
O16 P1 O15 108.3(4)
O18 P2 O17 109.9(3)
O18 P2 O19 111.3(3)
O18 P2 O20 111.0(3)
O19 P2 O17 108.3(3)
O20 P2 O17 107.1(3)
O20 P2 O19 109.0(3)
N31 C184 C185 113(2)
C184 C185 H18S 110.9
C184 C185 H18T 110.9
C184 C185 C186 104(3)
H18S C185 H18T 108.9
C186 C185 H18S 110.9
C186 C185 H18T 110.9
C185 C186 H18U 109.5
C185 C186 H18V 109.5
C185 C186 H18W 109.4
H18U C186 H18V 109.5
H18U C186 H18W 109.5
H18V C186 H18W 109.5

loop_
_geom_bond_atom_site_label_1
_geom_bond_atom_site_label_2
_geom_bond_distance
C1 C2 1.406(8)
C1 C6 1.385(9)
C1 N1 1.424(7)
C2 H2 0.9500
C2 C3 1.373(8)
C3 H3 0.9500
C3 C4 1.398(10)
C4 C5 1.402(9)
C4 N2 1.398(8)
C5 H5 0.9500
C5 C6 1.392(9)
C6 H6 0.9500
C7 N2 1.394(10)
C7 N3 1.370(10)
C7 O1 1.197(9)
C8 C9 1.419(13)
C8 C13 1.396(12)
C8 N3 1.388(10)
C9 H9 0.9500
C9 C10 1.359(14)
C10 H10 0.9500
C10 C11 1.41(2)
C11 H11 0.9500
C11 C12 1.37(2)
C12 H12 0.9500
C12 C13 1.365(14)
C13 N4 1.427(13)
C14 N4 1.389(13)
C14 N5 1.332(16)
C14 O2 1.235(13)
C15 H15 1.0000
C15 C16 1.563(16)
C15 C17 1.491(18)
C15 N5 1.453(13)
C16 H16A 0.9800
C16 H16B 0.9800
C16 H16C 0.9800
C17 C18 1.418(17)
C17 C22 1.377(18)
C18 H18 0.9500
C18 C19 1.47(2)
C19 H19 0.9500
C19 C20 1.32(3)
C20 H20 0.9500
C20 C21 1.47(3)
C21 H21 0.9500
C21 C22 1.47(2)
C22 H22 0.9500
C23 C24 1.370(8)
C23 C28 1.359(8)
C23 N1 1.475(7)
C24 H24 0.9500
C24 C25 1.373(8)
C25 H25 0.9500
C25 C26 1.385(9)
C26 C27 1.369(9)
C26 N6 1.396(8)
C27 H27 0.9500
C27 C28 1.398(8)
C28 H28 0.9500
C29 N6 1.362(9)
C29 N7 1.353(9)
C29 O3 1.241(9)
C30 C31 1.401(13)
C30 C35 1.439(13)
C30 N7 1.411(9)
C31 H31 0.9500
C31 C32 1.349(13)
C32 H32 0.9500
C32 C33 1.399(17)
C33 H33 0.9500
C33 C34 1.361(14)
C34 H34 0.9500
C34 C35 1.384(11)
C35 N8 1.365(10)
C36 N8 1.367(11)
C36 N9 1.376(10)
C36 O4 1.202(9)
C37 H37 1.0000
C37 C38 1.528(12)
C37 C39 1.534(13)
C37 N9 1.406(11)
C38 H38A 0.9800
C38 H38B 0.9800
C38 H38C 0.9800
C39 C40 1.327(13)
C39 C44 1.426(13)
C40 H40 0.9500
C40 C41 1.429(19)
C41 H41 0.9500
C41 C42 1.37(2)
C42 H42 0.9500
C42 C43 1.35(2)
C43 H43 0.9500
C43 C44 1.380(13)
C44 H44 0.9500
C45 C46 1.415(8)
C45 C50 1.381(9)
C45 N1 1.391(8)
C46 H46 0.9500
C46 C47 1.399(9)
C47 H47 0.9500
C47 C48 1.379(10)
C48 C49 1.393(9)
C48 N10 1.408(8)
C49 H49 0.9500
C49 C50 1.356(9)
C50 H50 0.9500
C51 N10 1.351(10)
C51 N11 1.381(10)
C51 O5 1.229(10)
C52 C53 1.367(16)
C52 C57 1.510(14)
C52 N11 1.367(10)
C53 H53 0.9500
C53 C54 1.389(14)
C54 H54 0.9500
C54 C55 1.375(19)
C55 H55 0.9500
C55 C56 1.41(2)
C56 H56 0.9500
C56 C57 1.393(16)
C57 N12 1.333(13)
C58 N12 1.368(13)
C58 N13 1.339(15)
C58 O6 1.291(12)
C59 H59 1.0000
C59 C60 1.590(18)
C59 C61 1.441(16)
C59 N13 1.485(13)
C60 H60A 0.9800
C60 H60B 0.9800
C60 H60C 0.9800
C61 C62 1.365(19)
C61 C66 1.391(14)
C62 H62 0.9500
C62 C63 1.39(2)
C63 H63 0.9500
C63 C64 1.47(3)
C64 H64 0.9500
C64 C65 1.28(2)
C65 H65 0.9500
C65 C66 1.41(2)
C66 H66 0.9500
C67 C68 1.406(9)
C67 C72 1.368(9)
C67 N14 1.430(8)
C68 H68 0.9500
C68 C69 1.356(9)
C69 H69 0.9500
C69 C70 1.403(10)
C70 C71 1.382(10)
C70 N15 1.403(8)
C71 H71 0.9500
C71 C72 1.381(10)
C72 H72 0.9500
C73 N15 1.335(10)
C73 N16 1.363(11)
C73 O7 1.254(11)
C74 C75 1.3900
C74 C79 1.3900
C74 N16 1.461(11)
C75 H75 0.9500
C75 C76 1.3900
C76 H76 0.9500
C76 C77 1.3900
C77 H77 0.9500
C77 C78 1.3900
C78 H78 0.9500
C78 C79 1.3900
C79 N17 1.504(14)
C80 N17 1.360(15)
C80 N18 1.294(16)
C80 O8 1.254(18)
C81 H81 1.0000
C81 C82 1.463(16)
C81 C83 1.431(17)
C81 N18 1.499(13)
C82 H82A 0.9800
C82 H82B 0.9800
C82 H82C 0.9800
C83 C84 1.495(17)
C83 C88 1.338(16)
C84 H84 0.9500
C84 C85 1.40(2)
C85 H85 0.9500
C85 C86 1.309(18)
C86 H86 0.9500
C86 C87 1.42(2)
C87 H87 0.9500
C87 C88 1.43(2)
C88 H88 0.9500
C89 C90 1.388(9)
C89 C94 1.390(9)
C89 N14 1.425(8)
C90 H90 0.9500
C90 C91 1.383(9)
C91 H91 0.9500
C91 C92 1.376(9)
C92 C93 1.407(10)
C92 N19 1.397(9)
C93 H93 0.9500
C93 C94 1.418(10)
C94 H94 0.9500
C95 N19 1.388(10)
C95 N20 1.364(10)
C95 O9 1.221(9)
C96 C97 1.394(12)
C96 C101 1.383(12)
C96 N20 1.414(10)
C97 H97 0.9500
C97 C98 1.340(15)
C98 H98 0.9500
C98 C99 1.424(16)
C99 H99 0.9500
C99 C100 1.344(14)
C100 H100 0.9500
C100 C101 1.366(13)
C101 N21 1.441(10)
C102 N21 1.376(10)
C102 N22 1.343(10)
C102 O10 1.232(9)
C103 H103 1.0000
C103 C104 1.516(13)
C103 C105 1.455(14)
C103 N22 1.427(11)
C104 H10B 0.9800
C104 H10C 0.9800
C104 H10D 0.9800
C105 C106 1.389(12)
C105 C110 1.392(15)
C106 H106 0.9500
C106 C107 1.437(15)
C107 H107 0.9500
C107 C108 1.349(18)
C108 H108 0.9500
C108 C109 1.412(17)
C109 H109 0.9500
C109 C110 1.391(15)
C110 H110 0.9500
C111 C112 1.434(9)
C111 C116 1.359(9)
C111 N14 1.417(8)
C112 H112 0.9500
C112 C113 1.345(9)
C113 H113 0.9500
C113 C114 1.378(9)
C114 C115 1.377(9)
C114 N23 1.420(8)
C115 H115 0.9500
C115 C116 1.413(9)
C116 H116 0.9500
C117 N23 1.349(8)
C117 N24 1.379(8)
C117 O11 1.249(8)
C118 C119 1.400(11)
C118 C123 1.408(11)
C118 N24 1.425(9)
C119 H119 0.9500
C119 C120 1.392(12)
C120 H120 0.9500
C120 C121 1.374(14)
C121 H121 0.9500
C121 C122 1.352(13)
C122 H122 0.9500
C122 C123 1.404(10)
C123 N25 1.390(10)
C124 N25 1.379(8)
C124 N26 1.301(9)
C124 O12 1.278(8)
C125 H125 1.0000
C125 C126 1.518(11)
C125 C127 1.473(10)
C125 N26 1.480(9)
C126 H12B 0.9800
C126 H12C 0.9800
C126 H12D 0.9800
C127 C128 1.368(12)
C127 C132 1.391(10)
C128 H128 0.9500
C128 C129 1.429(13)
C129 H129 0.9500
C129 C130 1.426(13)
C130 H130 0.9500
C130 C131 1.344(13)
C131 H131 0.9500
C131 C132 1.384(11)
C132 H132 0.9500
C133 H13A 0.9900
C133 H13B 0.9900
C133 C134 1.486(12)
C133 N27 1.495(12)
C134 H13C 0.9900
C134 H13D 0.9900
C134 C135 1.569(15)
C135 H13E 0.9800
C135 H13F 0.9800
C135 H13G 0.9800
C136 H13H 0.9900
C136 H13I 0.9900
C136 C137 1.535(12)
C136 N27 1.511(10)
C137 H13J 0.9900
C137 H13K 0.9900
C137 C138 1.503(12)
C138 H13L 0.9800
C138 H13M 0.9800
C138 H13N 0.9800
C139 H13O 0.9900
C139 H13P 0.9900
C139 C140 1.533(13)
C139 N27 1.528(11)
C140 H14A 0.9900
C140 H14B 0.9900
C140 C141 1.499(13)
C141 H14C 0.9800
C141 H14D 0.9800
C141 H14E 0.9800
C142 H14F 0.9900
C142 H14G 0.9900
C142 C143 1.530(11)
C142 N27 1.521(11)
C143 H14H 0.9900
C143 H14I 0.9900
C143 C144 1.535(12)
C144 H14J 0.9800
C144 H14K 0.9800
C144 H14L 0.9800
C145 H14M 0.9900
C145 H14N 0.9900
C145 C146 1.459(15)
C145 N28 1.527(14)
C146 H14O 0.9900
C146 H14P 0.9900
C146 C147 1.564(15)
C147 H14Q 0.9800
C147 H14R 0.9800
C147 H14S 0.9800
C148 H14T 0.9900
C148 H14U 0.9900
C148 C149 1.51(2)
C148 N28 1.477(16)
C149 H14V 0.9900
C149 H14W 0.9900
C149 C150 1.58(2)
C150 H15B 0.9800
C150 H15C 0.9800
C150 H15D 0.9800
C151 H15E 0.9900
C151 H15F 0.9900
C151 C152 1.542(17)
C151 N28 1.523(15)
C152 H15G 0.9900
C152 H15H 0.9900
C152 C153 1.492(15)
C153 H15I 0.9800
C153 H15J 0.9800
C153 H15K 0.9800
C154 H15L 0.9900
C154 H15M 0.9900
C154 C155 1.56(2)
C154 N28 1.519(16)
C155 H15N 0.9900
C155 H15O 0.9900
C155 C156 1.53(2)
C156 H15P 0.9800
C156 H15Q 0.9800
C156 H15R 0.9800
C157 H15S 0.9900
C157 H15T 0.9900
C157 C158 1.510(17)
C157 N29 1.569(16)
C158 H15U 0.9900
C158 H15V 0.9900
C158 C159 1.599(17)
C159 H15W 0.9800
C159 H15X 0.9800
C159 H15Y 0.9800
C160 H16D 0.9900
C160 H16E 0.9900
C160 C161 1.48(2)
C160 N29 1.457(18)
C161 H16F 0.9900
C161 H16G 0.9900
C161 C162 1.61(2)
C162 H16H 0.9800
C162 H16I 0.9800
C162 H16J 0.9800
C163 H16K 0.9900
C163 H16L 0.9900
C163 C164 1.399(19)
C163 N29 1.514(16)
C164 H16M 0.9900
C164 H16N 0.9900
C164 C165 1.533(19)
C165 H16O 0.9800
C165 H16P 0.9800
C165 H16Q 0.9800
C166 H16R 0.9900
C166 H16S 0.9900
C166 C167 1.44(2)
C166 N29 1.51(2)
C167 H16T 0.9900
C167 H16U 0.9900
C167 C168 1.555(16)
C168 H16V 0.9800
C168 H16W 0.9800
C168 H16X 0.9800
C169 H16Y 0.9900
C169 H 0.9900
C169 C170 1.472(18)
C169 N30 1.395(18)
C170 H17A 0.9900
C170 H17B 0.9900
C170 C171 1.668(19)
C171 H17C 0.9800
C171 H17D 0.9800
C171 H17E 0.9800
C172 H17F 0.9900
C172 H17G 0.9900
C172 C173 1.534(16)
C172 N30 1.499(16)
C173 H17H 0.9900
C173 H17I 0.9900
C173 C174 1.537(18)
C174 H17J 0.9800
C174 H17K 0.9800
C174 H17L 0.9800
C175 H17M 0.9900
C175 H17N 0.9900
C175 C176 1.440(16)
C175 N30 1.505(14)
C176 H17O 0.9900
C176 H17P 0.9900
C176 C177 1.548(17)
C177 H17Q 0.9800
C177 H17R 0.9800
C177 H17S 0.9800
C178 H17T 0.9900
C178 H17U 0.9900
C178 C179 1.508(17)
C178 N30 1.518(14)
C179 H17V 0.9900
C179 H17W 0.9900
C179 C180 1.504(15)
C180 H18B 0.9800
C180 H18C 0.9800
C180 H18D 0.9800
C181 H18E 0.9900
C181 H18F 0.9900
C181 C182 1.56(2)
C181 N31 1.446(17)
C182 H18G 0.9900
C182 H18H 0.9900
C182 C183 1.68(2)
C183 H18I 0.9800
C183 H18J 0.9800
C183 H18K 0.9800
C187 H18L 0.9900
C187 H18M 0.9900
C187 C188 1.503(17)
C187 N31 1.628(17)
C188 H18N 0.9900
C188 H18O 0.9900
C188 C189 1.533(15)
C189 H18P 0.9800
C189 H18Q 0.9800
C189 H18R 0.9800
C190 C191 1.49(2)
C190 N31 1.296(18)
C191 H19B 0.9900
C191 H19C 0.9900
C191 C192 1.52(2)
C192 H19D 0.9800
C192 H19E 0.9800
C192 H19F 0.9800
N2 H2A 0.8800
N3 H3A 0.8800
N4 H4 0.8800
N5 H5A 0.8800
N6 H6A 0.8800
N7 H7 0.8800
N8 H8 0.8800
N9 H9A 0.8800
N10 H10A 0.8800
N11 H11A 0.8800
N12 H12A 0.8800
N13 H13 0.8800
N15 H15A 0.8800
N16 H16 0.8800
N17 H17 0.8800
N18 H18A 0.8800
N19 H19A 0.8800
N20 H20A 0.8800
N21 H21A 0.8800
N22 H22A 0.8800
N23 H23 0.8800
N24 H24A 0.8800
N25 H25A 0.8800
N26 H26 0.8800
N31 C184 1.437(18)
O13 P1 1.531(7)
O14 P1 1.510(5)
O15 P1 1.550(6)
O16 P1 1.543(5)
O17 P2 1.557(5)
O18 P2 1.534(4)
O19 P2 1.555(6)
O20 P2 1.550(5)
C184 C185 1.53(2)
C185 H18S 0.9900
C185 H18T 0.9900
C185 C186 1.54(2)
C186 H18U 0.9800
C186 H18V 0.9800
C186 H18W 0.9800

loop_
_geom_torsion_atom_site_label_1
_geom_torsion_atom_site_label_2
_geom_torsion_atom_site_label_3
_geom_torsion_atom_site_label_4
_geom_torsion
C1 C2 C3 C4 -0.2(9)
C2 C1 C6 C5 4.5(10)
C2 C1 N1 C23 -153.8(5)
C2 C1 N1 C45 51.9(8)
C2 C3 C4 C5 1.3(10)
C2 C3 C4 N2 -179.8(6)
C3 C4 C5 C6 0.4(10)
C3 C4 N2 C7 -175.3(7)
C4 C5 C6 C1 -3.3(11)
C5 C4 N2 C7 3.4(11)
C6 C1 C2 C3 -2.7(9)
C6 C1 N1 C23 26.9(8)
C6 C1 N1 C45 -127.4(7)
C8 C9 C10 C11 -7(2)
C8 C13 N4 C14 128.1(9)
C9 C8 C13 C12 -1.6(15)
C9 C8 C13 N4 -178.4(9)
C9 C8 N3 C7 24.1(14)
C9 C10 C11 C12 11(3)
C10 C11 C12 C13 -11(2)
C11 C12 C13 C8 5.8(19)
C11 C12 C13 N4 -177.4(12)
C12 C13 N4 C14 -48.7(13)
C13 C8 C9 C10 2.4(17)
C13 C8 N3 C7 -159.2(8)
C15 C17 C18 C19 174.8(15)
C15 C17 C22 C21 -177.1(14)
C16 C15 C17 C18 -73.0(15)
C16 C15 C17 C22 119.3(15)
C16 C15 N5 C14 143.9(11)
C17 C15 N5 C14 -88.5(15)
C17 C18 C19 C20 16(3)
C18 C17 C22 C21 16(2)
C18 C19 C20 C21 -14(4)
C19 C20 C21 C22 11(3)
C20 C21 C22 C17 -12(3)
C22 C17 C18 C19 -17(2)
C23 C24 C25 C26 -2.1(12)
C24 C23 C28 C27 -1.9(11)
C24 C23 N1 C1 71.9(7)
C24 C23 N1 C45 -131.6(6)
C24 C25 C26 C27 2.4(12)
C24 C25 C26 N6 179.3(7)
C25 C26 C27 C28 -2.3(12)
C25 C26 N6 C29 155.6(9)
C26 C27 C28 C23 2.1(11)
C27 C26 N6 C29 -27.5(13)
C28 C23 C24 C25 1.9(10)
C28 C23 N1 C1 -107.2(7)
C28 C23 N1 C45 49.3(8)
C30 C31 C32 C33 0(3)
C30 C35 N8 C36 149.8(10)
C31 C30 C35 C34 0(2)
C31 C30 C35 N8 172.8(13)
C31 C30 N7 C29 42.5(19)
C31 C32 C33 C34 -1(3)
C32 C33 C34 C35 1(3)
C33 C34 C35 C30 0(2)
C33 C34 C35 N8 -172.8(15)
C34 C35 N8 C36 -37.9(17)
C35 C30 C31 C32 0(3)
C35 C30 N7 C29 -142.5(11)
C37 C39 C40 C41 179.8(12)
C37 C39 C44 C43 -175.1(9)
C38 C37 C39 C40 -83.0(12)
C38 C37 C39 C44 95.6(10)
C38 C37 N9 C36 161.3(7)
C39 C37 N9 C36 -75.0(9)
C39 C40 C41 C42 -4(2)
C40 C39 C44 C43 3.5(15)
C40 C41 C42 C43 1(3)
C41 C42 C43 C44 3(2)
C42 C43 C44 C39 -5.9(17)
C44 C39 C40 C41 1.2(18)
C45 C46 C47 C48 -3.4(10)
C46 C45 C50 C49 6.2(9)
C46 C45 N1 C1 11.8(9)
C46 C45 N1 C23 -142.0(6)
C46 C47 C48 C49 8.8(10)
C46 C47 C48 N10 -172.0(7)
C47 C48 C49 C50 -6.8(10)
C47 C48 N10 C51 28.4(11)
C48 C49 C50 C45 -0.8(10)
C49 C48 N10 C51 -152.4(7)
C50 C45 C46 C47 -4.0(9)
C50 C45 N1 C1 -168.9(6)
C50 C45 N1 C23 37.2(8)
C52 C53 C54 C55 4(2)
C52 C57 N12 C58 142.9(9)
C53 C52 C57 C56 6.1(13)
C53 C52 C57 N12 -178.9(9)
C53 C52 N11 C51 36.2(14)
C53 C54 C55 C56 -3(2)
C54 C55 C56 C57 5(2)
C55 C56 C57 C52 -5.8(17)
C55 C56 C57 N12 179.6(12)
C56 C57 N12 C58 -43.0(15)
C57 C52 C53 C54 -5.3(16)
C57 C52 N11 C51 -140.6(9)
C59 C61 C62 C63 -172.4(18)
C59 C61 C66 C65 172.4(14)
C60 C59 C61 C62 76.2(18)
C60 C59 C61 C66 -99.1(15)
C60 C59 N13 C58 156.0(10)
C61 C59 N13 C58 -82.1(15)
C61 C62 C63 C64 -6(3)
C62 C61 C66 C65 -3(2)
C62 C63 C64 C65 10(3)
C63 C64 C65 C66 -11(3)
C64 C65 C66 C61 8(3)
C66 C61 C62 C63 3(3)
C67 C68 C69 C70 2.0(11)
C68 C67 C72 C71 3.5(12)
C68 C67 N14 C89 -139.0(7)
C68 C67 N14 C111 68.6(8)
C68 C69 C70 C71 1.7(11)
C68 C69 C70 N15 -179.1(7)
C69 C70 C71 C72 -2.8(13)
C69 C70 N15 C73 151.1(8)
C70 C71 C72 C67 0.2(14)
C71 C70 N15 C73 -29.7(13)
C72 C67 C68 C69 -4.6(11)
C72 C67 N14 C89 42.2(9)
C72 C67 N14 C111 -110.2(8)
C74 C75 C76 C77 0.0
C74 C79 N17 C80 164.9(13)
C75 C74 C79 C78 0.0
C75 C74 C79 N17 175.5(13)
C75 C74 N16 C73 32.2(15)
C75 C76 C77 C78 0.0
C76 C77 C78 C79 0.0
C77 C78 C79 C74 0.0
C77 C78 C79 N17 -175.1(15)
C78 C79 N17 C80 -20(2)
C79 C74 C75 C76 0.0
C79 C74 N16 C73 -145.4(9)
C81 C83 C84 C85 165.7(15)
C81 C83 C88 C87 -159.4(16)
C82 C81 C83 C84 -69.7(17)
C82 C81 C83 C88 82.2(19)
C82 C81 N18 C80 139.7(16)
C83 C81 N18 C80 -91.1(18)
C83 C84 C85 C86 -9(3)
C84 C83 C88 C87 -6(2)
C84 C85 C86 C87 1(3)
C85 C86 C87 C88 3(3)
C86 C87 C88 C83 0(3)
C88 C83 C84 C85 11(2)
C89 C90 C91 C92 -2.0(11)
C90 C89 C94 C93 1.0(10)
C90 C89 N14 C67 60.3(8)
C90 C89 N14 C111 -147.5(6)
C90 C91 C92 C93 3.4(11)
C90 C91 C92 N19 -179.1(7)
C91 C92 C93 C94 -2.5(11)
C91 C92 N19 C95 148.6(8)
C92 C93 C94 C89 0.4(11)
C93 C92 N19 C95 -34.0(12)
C94 C89 C90 C91 -0.2(10)
C94 C89 N14 C67 -117.6(7)
C94 C89 N14 C111 34.6(9)
C96 C97 C98 C99 4(2)
C96 C101 N21 C102 -136.0(9)
C97 C96 C101 C100 -1.5(15)
C97 C96 C101 N21 -178.2(9)
C97 C96 N20 C95 6.5(15)
C97 C98 C99 C100 -3(2)
C98 C99 C100 C101 -0.4(18)
C99 C100 C101 C96 2.7(16)
C99 C100 C101 N21 179.4(10)
C100 C101 N21 C102 47.2(13)
C101 C96 C97 C98 -2.0(17)
C101 C96 N20 C95 -172.7(8)
C103 C105 C106 C107 177.0(11)
C103 C105 C110 C109 -178.0(11)
C104 C103 C105 C106 -90.1(11)
C104 C103 C105 C110 88.6(13)
C104 C103 N22 C102 154.2(9)
C105 C103 N22 C102 -80.6(12)
C105 C106 C107 C108 2(2)
C106 C105 C110 C109 0.7(17)
C106 C107 C108 C109 -1(2)
C107 C108 C109 C110 0(2)
C108 C109 C110 C105 0(2)
C110 C105 C106 C107 -1.8(16)
C111 C112 C113 C114 -2.4(9)
C112 C111 C116 C115 -4.2(8)
C112 C111 N14 C67 -167.2(5)
C112 C111 N14 C89 42.0(8)
C112 C113 C114 C115 -2.7(9)
C112 C113 C114 N23 178.1(6)
C113 C114 C115 C116 4.4(9)
C113 C114 N23 C117 163.1(6)
C114 C115 C116 C111 -0.9(9)
C115 C114 N23 C117 -16.0(10)
C116 C111 C112 C113 5.9(9)
C116 C111 N14 C67 10.1(9)
C116 C111 N14 C89 -140.7(6)
C118 C119 C120 C121 -1.0(16)
C118 C123 N25 C124 -141.5(8)
C119 C118 C123 C122 0.8(13)
C119 C118 C123 N25 -179.4(8)
C119 C118 N24 C117 0.7(13)
C119 C120 C121 C122 0.3(18)
C120 C121 C122 C123 1.0(17)
C121 C122 C123 C118 -1.5(14)
C121 C122 C123 N25 178.7(9)
C122 C123 N25 C124 38.3(12)
C123 C118 C119 C120 0.4(14)
C123 C118 N24 C117 178.2(7)
C125 C127 C128 C129 -175.1(11)
C125 C127 C132 C131 176.0(8)
C126 C125 C127 C128 80.4(10)
C126 C125 C127 C132 -99.5(9)
C126 C125 N26 C124 154.2(7)
C127 C125 N26 C124 -82.1(10)
C127 C128 C129 C130 -4(2)
C128 C127 C132 C131 -3.9(14)
C128 C129 C130 C131 1.5(19)
C129 C130 C131 C132 -0.7(17)
C130 C131 C132 C127 1.8(15)
C132 C127 C128 C129 4.7(16)
C134 C133 N27 C136 175.3(9)
C134 C133 N27 C139 -62.3(11)
C134 C133 N27 C142 54.7(11)
C137 C136 N27 C133 65.8(11)
C137 C136 N27 C139 -53.9(12)
C137 C136 N27 C142 -172.2(9)
C140 C139 N27 C133 -173.3(9)
C140 C139 N27 C136 -52.7(12)
C140 C139 N27 C142 66.8(11)
C143 C142 N27 C133 55.6(9)
C143 C142 N27 C136 -65.3(10)
C143 C142 N27 C139 173.1(7)
C146 C145 N28 C148 -176.5(12)
C146 C145 N28 C151 -55.9(16)
C146 C145 N28 C154 60.1(15)
C149 C148 N28 C145 -60.3(18)
C149 C148 N28 C151 177.9(17)
C149 C148 N28 C154 55(2)
C152 C151 N28 C145 -56.3(18)
C152 C151 N28 C148 62.9(18)
C152 C151 N28 C154 -169.9(15)
C155 C154 N28 C145 174.8(17)
C155 C154 N28 C148 57(2)
C155 C154 N28 C151 -66(2)
C158 C157 N29 C160 176.6(15)
C158 C157 N29 C163 -61.8(17)
C158 C157 N29 C166 57.0(19)
C161 C160 N29 C157 57(2)
C161 C160 N29 C163 -66(3)
C161 C160 N29 C166 -177(2)
C164 C163 N29 C157 -167(2)
C164 C163 N29 C160 -43(3)
C164 C163 N29 C166 68(3)
C167 C166 N29 C157 49(3)
C167 C166 N29 C160 -75(3)
C167 C166 N29 C163 172(2)
C170 C169 N30 C172 172.8(13)
C170 C169 N30 C175 -66.4(16)
C170 C169 N30 C178 54.8(18)
C173 C172 N30 C169 70(2)
C173 C172 N30 C175 -46(2)
C173 C172 N30 C178 -169.2(17)
C176 C175 N30 C169 -167.1(12)
C176 C175 N30 C172 -53.6(17)
C176 C175 N30 C178 69.3(16)
C179 C178 N30 C169 49(2)
C179 C178 N30 C172 -65(2)
C179 C178 N30 C175 169.5(16)
C181 N31 C184 C185 -51(3)
C182 C181 N31 C187 179(2)
C182 C181 N31 C190 58(2)
C182 C181 N31 C184 -66(3)
C187 N31 C184 C185 58(3)
C188 C187 N31 C181 169.4(18)
C188 C187 N31 C190 -71(2)
C188 C187 N31 C184 51.8(19)
C190 N31 C184 C185 -177(2)
C191 C190 N31 C181 59(2)
C191 C190 N31 C187 -52(2)
C191 C190 N31 C184 -174.7(16)
N1 C1 C2 C3 178.0(5)
N1 C1 C6 C5 -176.1(6)
N1 C23 C24 C25 -177.3(6)
N1 C23 C28 C27 177.2(6)
N1 C45 C46 C47 175.3(6)
N1 C45 C50 C49 -173.1(6)
N2 C4 C5 C6 -178.4(7)
N2 C7 N3 C8 175.8(8)
N3 C7 N2 C4 173.6(6)
N3 C8 C9 C10 179.1(12)
N3 C8 C13 C12 -178.4(10)
N3 C8 C13 N4 4.8(13)
N4 C14 N5 C15 178.6(9)
N5 C14 N4 C13 -176.7(8)
N5 C15 C17 C18 163.1(12)
N5 C15 C17 C22 -5(2)
N6 C26 C27 C28 -179.1(7)
N6 C29 N7 C30 -180.0(10)
N7 C29 N6 C26 -170.4(8)
N7 C30 C31 C32 175.1(16)
N7 C30 C35 C34 -175.3(12)
N7 C30 C35 N8 -2.4(17)
N8 C36 N9 C37 169.7(6)
N9 C36 N8 C35 177.5(7)
N9 C37 C39 C40 153.1(10)
N9 C37 C39 C44 -28.3(12)
N10 C48 C49 C50 174.0(6)
N10 C51 N11 C52 -179.9(9)
N11 C51 N10 C48 160.9(7)
N11 C52 C53 C54 178.1(10)
N11 C52 C57 C56 -177.2(9)
N11 C52 C57 N12 -2.2(12)
N12 C58 N13 C59 179.9(8)
N13 C58 N12 C57 -174.5(8)
N13 C59 C61 C62 -46(2)
N13 C59 C61 C66 139.2(14)
N14 C67 C68 C69 176.6(6)
N14 C67 C72 C71 -177.7(8)
N14 C89 C90 C91 -178.2(6)
N14 C89 C94 C93 178.9(6)
N14 C111 C112 C113 -176.6(5)
N14 C111 C116 C115 178.5(5)
N15 C70 C71 C72 178.0(8)
N15 C73 N16 C74 172.6(9)
N16 C73 N15 C70 -177.1(7)
N16 C74 C75 C76 -177.6(13)
N16 C74 C79 C78 177.6(13)
N16 C74 C79 N17 -6.9(14)
N17 C80 N18 C81 -178.1(13)
N18 C80 N17 C79 -173.3(14)
N18 C81 C83 C84 163.7(14)
N18 C81 C83 C88 -44(2)
N19 C92 C93 C94 -179.9(7)
N19 C95 N20 C96 167.6(8)
N20 C95 N19 C92 -165.3(7)
N20 C96 C97 C98 178.7(11)
N20 C96 C101 C100 177.8(9)
N20 C96 C101 N21 1.0(13)
N21 C102 N22 C103 -178.4(9)
N22 C102 N21 C101 176.3(9)
N22 C103 C105 C106 146.3(9)
N22 C103 C105 C110 -35.0(14)
N23 C114 C115 C116 -176.5(6)
N23 C117 N24 C118 -176.1(7)
N24 C117 N23 C114 178.2(6)
N24 C118 C119 C120 177.8(9)
N24 C118 C123 C122 -176.7(8)
N24 C118 C123 N25 3.1(11)
N25 C124 N26 C125 -177.6(6)
N26 C124 N25 C123 -179.9(7)
N26 C125 C127 C128 -41.4(12)
N26 C125 C127 C132 138.7(8)
N27 C133 C134 C135 -177.5(10)
N27 C136 C137 C138 177.7(9)
N27 C139 C140 C141 -176.7(9)
N27 C142 C143 C144 -178.8(7)
N28 C145 C146 C147 -174.0(9)
N28 C148 C149 C150 -169(2)
N28 C151 C152 C153 -170.7(14)
N28 C154 C155 C156 -167.3(19)
N29 C157 C158 C159 173.0(12)
N29 C160 C161 C162 169.1(19)
N29 C163 C164 C165 -171(2)
N29 C166 C167 C168 -179.1(17)
N30 C169 C170 C171 -164.3(13)
N30 C172 C173 C174 -159(2)
N30 C175 C176 C177 179.0(11)
N30 C178 C179 C180 178.3(14)
N31 C181 C182 C183 178(2)
N31 C187 C188 C189 161.5(14)
N31 C190 C191 C192 -171.7(17)
N31 C184 C185 C186 -160(2)
O1 C7 N2 C4 -1.8(13)
O1 C7 N3 C8 -8.6(14)
O2 C14 N4 C13 4.9(15)
O2 C14 N5 C15 -3.0(17)
O3 C29 N6 C26 8.4(16)
O3 C29 N7 C30 1.2(17)
O4 C36 N8 C35 -1.0(12)
O4 C36 N9 C37 -11.9(11)
O5 C51 N10 C48 -15.8(13)
O5 C51 N11 C52 -3.0(14)
O6 C58 N12 C57 1.5(14)
O6 C58 N13 C59 4.2(15)
O7 C73 N15 C70 3.4(15)
O7 C73 N16 C74 -7.8(16)
O8 C80 N17 C79 -5(3)
O8 C80 N18 C81 13(3)
O9 C95 N19 C92 17.4(14)
O9 C95 N20 C96 -15.2(15)
O10 C102 N21 C101 2.1(15)
O10 C102 N22 C103 -4.2(15)
O11 C117 N23 C114 -1.4(11)
O11 C117 N24 C118 3.5(12)
O12 C124 N25 C123 2.6(11)
O12 C124 N26 C125 -0.1(11)
